data_7220128
loop_
_publ_author_name
'Qin, Xiao ting'
'zhang, guonan'
'gao, yanfei'
'liu, hou-ting'
'Du, Chunfang'
'Liu, Zhiliang'

_publ_section_title
;
 Metallo-supramolecular grid-type architectures for highly and selectively
 efficient adsorption of dyes in water
;
_journal_name_full 'RSC Adv.'
_journal_paper_doi 10.1039/C5RA02183A
_journal_year 2015
_chemical_formula_sum 'C382 H222 Cl12 Cu30 N180 O48'
_chemical_formula_weight 10432.98
_chemical_name_systematic
; 
 ? 
;
_space_group_IT_number 2
_symmetry_cell_setting triclinic
_symmetry_space_group_name_Hall '-P 1'
_symmetry_space_group_name_H-M 'P -1'
_atom_sites_solution_hydrogens geom
_atom_sites_solution_primary direct
_atom_sites_solution_secondary difmap
_audit_creation_method SHELXL-97
_audit_update_record
;
2014-10-31 deposited with the CCDC.
2015-04-16 downloaded from the CCDC.
;
_cell_angle_alpha 105.080(7)
_cell_angle_beta 102.600(7)
_cell_angle_gamma 98.885(8)
_cell_formula_units_Z 1
_cell_length_a 18.962(10)
_cell_length_b 22.560(12)
_cell_length_c 26.860(14)
_cell_measurement_temperature 293(2)
_cell_measurement_theta_max 27.7050
_cell_measurement_theta_min 2.7910
_cell_volume 10552(10)
_computing_structure_refinement 'SHELXL-97 (Sheldrick, 1997)'
_computing_structure_solution 'SHELXS-97 (Sheldrick, 1990)'
_diffrn_ambient_temperature 293(2)
_diffrn_measured_fraction_theta_full 0.966
_diffrn_measured_fraction_theta_max 0.966
_diffrn_radiation_monochromator graphite
_diffrn_radiation_source 'fine-focus sealed tube'
_diffrn_radiation_type MoK\a
_diffrn_radiation_wavelength 0.71073
_diffrn_reflns_av_R_equivalents 0.0594
_diffrn_reflns_av_sigmaI/netI 0.0891
_diffrn_reflns_limit_h_max 25
_diffrn_reflns_limit_h_min -25
_diffrn_reflns_limit_k_max 30
_diffrn_reflns_limit_k_min -30
_diffrn_reflns_limit_l_max 35
_diffrn_reflns_limit_l_min -35
_diffrn_reflns_number 147484
_diffrn_reflns_theta_full 28.83
_diffrn_reflns_theta_max 28.83
_diffrn_reflns_theta_min 0.82
_exptl_absorpt_coefficient_mu 1.641
_exptl_absorpt_correction_T_max 1.00000
_exptl_absorpt_correction_T_min 0.81428
_exptl_absorpt_correction_type multi-scan
_exptl_absorpt_process_details sadabs
_exptl_crystal_colour dark
_exptl_crystal_density_diffrn 1.637
_exptl_crystal_density_method 'not measured'
_exptl_crystal_description block
_exptl_crystal_F_000 5218
_exptl_crystal_size_max 0.03
_exptl_crystal_size_mid 0.02
_exptl_crystal_size_min 0.02
_platon_squeeze_details
;
;
_refine_diff_density_max 2.900
_refine_diff_density_min -1.708
_refine_diff_density_rms 0.201
_refine_ls_extinction_method none
_refine_ls_goodness_of_fit_ref 1.112
_refine_ls_hydrogen_treatment mixed
_refine_ls_matrix_type full
_refine_ls_number_parameters 3029
_refine_ls_number_reflns 53368
_refine_ls_number_restraints 12648
_refine_ls_restrained_S_all 1.070
_refine_ls_R_factor_all 0.1828
_refine_ls_R_factor_gt 0.0939
_refine_ls_shift/su_max 0.008
_refine_ls_shift/su_mean 0.001
_refine_ls_structure_factor_coef Fsqd
_refine_ls_weighting_details 'calc w=1/[\s^2^(Fo^2^)+(0.2000P)^2^+0.0000P] where P=(Fo^2^+2Fc^2^)/3'
_refine_ls_weighting_scheme calc
_refine_ls_wR_factor_gt 0.2708
_refine_ls_wR_factor_ref 0.3489
_reflns_number_gt 26119
_reflns_number_total 53368
_reflns_threshold_expression >2sigma(I)
_cod_data_source_file c5ra02183a2.cif
_cod_data_source_block 20130529_0m
_cod_depositor_comments
;
The following automatic conversions were performed:

'_symmetry_cell_setting' value 'Triclinic' changed to 'triclinic'
according to
/usr/data/users/saulius/crontab/automatic-downloads/rss-feeds/RSC/lib/dictionaries/cif_core.dic
dictionary named 'cif_core.dic' version 2.4.2 from 2011-04-26.

Automatic conversion script
Id: cif_fix_values 3271 2015-04-21 07:52:19Z andrius 
;
_cod_original_sg_symbol_H-M P-1
_cod_database_code 7220128

loop_
_symmetry_equiv_pos_as_xyz
'x, y, z'
'-x, -y, -z'

loop_
_atom_site_label
_atom_site_type_symbol
_atom_site_fract_x
_atom_site_fract_y
_atom_site_fract_z
_atom_site_U_iso_or_equiv
_atom_site_adp_type
_atom_site_occupancy
_atom_site_symmetry_multiplicity
_atom_site_calc_flag
_atom_site_refinement_flags
_atom_site_disorder_assembly
_atom_site_disorder_group
C1 C -0.1643(5) 0.2684(4) 0.4568(3) 0.0540(14) Uani 1 1 d U . .
H1 H -0.1860 0.2985 0.4747 0.065 Uiso 1 1 calc R . .
C2 C -0.1789(5) 0.2082(4) 0.4604(4) 0.0617(17) Uani 1 1 d U . .
H2 H -0.2096 0.1987 0.4812 0.074 Uiso 1 1 calc R . .
C3 C -0.1492(5) 0.1619(4) 0.4339(4) 0.0559(16) Uani 1 1 d U . .
H3 H -0.1614 0.1208 0.4350 0.067 Uiso 1 1 calc R . .
C4 C -0.1004(4) 0.1781(4) 0.4052(3) 0.0489(13) Uani 1 1 d U . .
H4 H -0.0783 0.1483 0.3874 0.059 Uiso 1 1 calc R . .
C5 C -0.0858(4) 0.2394(4) 0.4041(3) 0.0442(12) Uani 1 1 d U . .
C6 C -0.0376(4) 0.2629(3) 0.3746(3) 0.0418(12) Uani 1 1 d U . .
C7 C 0.0356(4) 0.2808(3) 0.3289(3) 0.0406(12) Uani 1 1 d U . .
C8 C 0.0929(4) 0.2701(3) 0.3013(3) 0.0406(12) Uani 1 1 d U . .
C9 C 0.1182(4) 0.2999(4) 0.2687(3) 0.0465(13) Uani 1 1 d U . .
H9 H 0.0974 0.3319 0.2600 0.056 Uiso 1 1 calc R . .
C10 C 0.1756(4) 0.2820(4) 0.2485(3) 0.0492(14) Uani 1 1 d U . .
H10 H 0.1915 0.3004 0.2245 0.059 Uiso 1 1 calc R . .
C11 C 0.2087(4) 0.2379(4) 0.2636(3) 0.0435(13) Uani 1 1 d U . .
H11 H 0.2483 0.2267 0.2510 0.052 Uiso 1 1 calc R . .
C12 C 0.1829(4) 0.2101(3) 0.2976(3) 0.0405(12) Uani 1 1 d U . .
C13 C 0.2104(4) 0.1642(3) 0.3210(3) 0.0402(12) Uani 1 1 d U . .
C14 C 0.2619(4) 0.0977(4) 0.3470(3) 0.0459(13) Uani 1 1 d U . .
C15 C 0.3068(4) 0.0515(4) 0.3536(3) 0.0462(13) Uani 1 1 d U . .
C16 C 0.3551(4) 0.0347(4) 0.3226(3) 0.0510(14) Uani 1 1 d U . .
H16 H 0.3635 0.0551 0.2978 0.061 Uiso 1 1 calc R . .
C17 C 0.3899(5) -0.0127(4) 0.3298(3) 0.0569(17) Uani 1 1 d U . .
H17 H 0.4233 -0.0241 0.3103 0.068 Uiso 1 1 calc R . .
C18 C 0.3757(5) -0.0432(4) 0.3654(3) 0.0567(17) Uani 1 1 d U . .
H18 H 0.3987 -0.0756 0.3700 0.068 Uiso 1 1 calc R . .
C19 C 0.3254(5) -0.0248(4) 0.3952(4) 0.0590(16) Uani 1 1 d U . .
H19 H 0.3160 -0.0453 0.4197 0.071 Uiso 1 1 calc R . .
C20 C -0.0660(4) 0.4520(4) 0.5817(3) 0.0524(14) Uani 1 1 d U . .
H20 H -0.0884 0.4862 0.5864 0.063 Uiso 1 1 calc R . .
C21 C -0.0805(5) 0.4089(4) 0.6095(4) 0.0621(17) Uani 1 1 d U . .
H21 H -0.1118 0.4140 0.6318 0.075 Uiso 1 1 calc R . .
C22 C -0.0473(5) 0.3593(4) 0.6025(4) 0.0616(17) Uani 1 1 d U . .
H22 H -0.0556 0.3294 0.6200 0.074 Uiso 1 1 calc R . .
C23 C -0.0005(5) 0.3536(4) 0.5689(3) 0.0554(14) Uani 1 1 d U . .
H23 H 0.0221 0.3196 0.5635 0.067 Uiso 1 1 calc R . .
C24 C 0.0118(4) 0.3976(4) 0.5443(3) 0.0470(12) Uani 1 1 d U . .
C25 C 0.0600(4) 0.3965(4) 0.5086(3) 0.0449(12) Uani 1 1 d U . .
C26 C 0.1351(4) 0.3847(3) 0.4630(3) 0.0394(11) Uani 1 1 d U . .
C27 C 0.1925(4) 0.3616(3) 0.4409(3) 0.0380(11) Uani 1 1 d U . .
C28 C 0.2149(4) 0.3817(4) 0.4000(3) 0.0438(12) Uani 1 1 d U . .
H28 H 0.1923 0.4098 0.3860 0.053 Uiso 1 1 calc R . .
C29 C 0.2696(4) 0.3596(3) 0.3812(3) 0.0409(11) Uani 1 1 d U . .
H29 H 0.2859 0.3735 0.3552 0.049 Uiso 1 1 calc R . .
C30 C 0.3013(4) 0.3159(3) 0.4010(3) 0.0399(11) Uani 1 1 d U . .
H30 H 0.3381 0.2996 0.3879 0.048 Uiso 1 1 calc R . .
C31 C 0.2773(4) 0.2971(3) 0.4406(3) 0.0381(10) Uani 1 1 d U . .
C32 C 0.3093(4) 0.2541(3) 0.4659(3) 0.0381(11) Uani 1 1 d U . .
C33 C 0.3692(4) 0.1923(4) 0.4889(3) 0.0428(12) Uani 1 1 d U . .
C34 C 0.4220(4) 0.1512(4) 0.4968(3) 0.0451(12) Uani 1 1 d U . .
C35 C 0.4650(4) 0.1345(4) 0.4632(3) 0.0516(13) Uani 1 1 d U . .
H35 H 0.4613 0.1475 0.4327 0.062 Uiso 1 1 calc R . .
C36 C 0.5135(5) 0.0983(4) 0.4753(4) 0.0581(16) Uani 1 1 d U . .
H36 H 0.5440 0.0865 0.4535 0.070 Uiso 1 1 calc R . .
C37 C 0.5163(5) 0.0798(4) 0.5204(4) 0.0643(19) Uani 1 1 d U . .
H37 H 0.5487 0.0549 0.5294 0.077 Uiso 1 1 calc R . .
C38 C 0.4714(5) 0.0981(4) 0.5520(4) 0.0576(16) Uani 1 1 d U . .
H38 H 0.4747 0.0861 0.5829 0.069 Uiso 1 1 calc R . .
C39 C 0.0865(5) 0.5662(4) 0.6768(3) 0.0520(15) Uani 1 1 d U . .
H39 H 0.0567 0.5932 0.6879 0.062 Uiso 1 1 calc R . .
C40 C 0.0974(5) 0.5194(4) 0.7006(4) 0.0639(17) Uani 1 1 d U . .
H40 H 0.0754 0.5154 0.7277 0.077 Uiso 1 1 calc R . .
C41 C 0.1405(5) 0.4795(4) 0.6841(4) 0.0601(16) Uani 1 1 d U . .
H41 H 0.1480 0.4480 0.6998 0.072 Uiso 1 1 calc R . .
C42 C 0.1733(5) 0.4860(4) 0.6439(3) 0.0528(13) Uani 1 1 d U . .
H42 H 0.2014 0.4582 0.6313 0.063 Uiso 1 1 calc R . .
C43 C 0.1630(4) 0.5343(4) 0.6232(3) 0.0461(12) Uani 1 1 d U . .
C44 C 0.1934(4) 0.5485(3) 0.5809(3) 0.0429(12) Uani 1 1 d U . .
C45 C 0.2432(4) 0.5573(4) 0.5197(3) 0.0438(12) Uani 1 1 d U . .
C46 C 0.2910(4) 0.5450(4) 0.4843(3) 0.0436(12) Uani 1 1 d U . .
C47 C 0.2927(5) 0.5658(4) 0.4401(3) 0.0486(14) Uani 1 1 d U . .
H47 H 0.2627 0.5923 0.4307 0.058 Uiso 1 1 calc R . .
C48 C 0.3402(5) 0.5458(4) 0.4107(3) 0.0519(15) Uani 1 1 d U . .
H48 H 0.3424 0.5592 0.3810 0.062 Uiso 1 1 calc R . .
C49 C 0.3847(4) 0.5062(4) 0.4243(3) 0.0474(13) Uani 1 1 d U . .
H49 H 0.4163 0.4926 0.4039 0.057 Uiso 1 1 calc R . .
C50 C 0.3811(4) 0.4876(3) 0.4686(3) 0.0412(12) Uani 1 1 d U . .
C51 C 0.4188(4) 0.4428(3) 0.4888(3) 0.0409(12) Uani 1 1 d U . .
C52 C 0.4773(4) 0.3759(4) 0.5039(3) 0.0437(12) Uani 1 1 d U . .
C53 C 0.5246(4) 0.3322(4) 0.5038(3) 0.0483(13) Uani 1 1 d U . .
C54 C 0.5610(4) 0.3161(4) 0.4643(3) 0.0509(14) Uani 1 1 d U . .
H54 H 0.5526 0.3318 0.4353 0.061 Uiso 1 1 calc R . .
C55 C 0.6103(5) 0.2763(4) 0.4681(4) 0.0586(17) Uani 1 1 d U . .
H55 H 0.6348 0.2647 0.4418 0.070 Uiso 1 1 calc R . .
C56 C 0.6213(5) 0.2546(4) 0.5127(4) 0.0599(17) Uani 1 1 d U . .
H56 H 0.6541 0.2285 0.5173 0.072 Uiso 1 1 calc R . .
C57 C 0.5832(5) 0.2722(4) 0.5490(3) 0.0522(14) Uani 1 1 d U . .
H57 H 0.5905 0.2567 0.5781 0.063 Uiso 1 1 calc R . .
C58 C 0.0981(5) -0.0813(5) 0.3613(4) 0.0650(16) Uani 1 1 d U . .
H58 H 0.1010 -0.0742 0.3291 0.078 Uiso 1 1 calc R . .
C59 C 0.0559(5) -0.1403(5) 0.3609(4) 0.075(2) Uani 1 1 d U . .
H59 H 0.0331 -0.1721 0.3288 0.090 Uiso 1 1 calc R . .
C60 C 0.0499(6) -0.1487(5) 0.4080(4) 0.075(2) Uani 1 1 d U . .
H60 H 0.0213 -0.1859 0.4083 0.090 Uiso 1 1 calc R . .
C61 C 0.0851(5) -0.1034(5) 0.4539(4) 0.0649(17) Uani 1 1 d U . .
H61 H 0.0805 -0.1089 0.4863 0.078 Uiso 1 1 calc R . .
C62 C 0.1283(5) -0.0484(4) 0.4533(3) 0.0545(14) Uani 1 1 d U . .
C63 C 0.1730(5) 0.0010(4) 0.5012(3) 0.0524(13) Uani 1 1 d U . .
C64 C 0.2356(4) 0.0566(4) 0.5780(3) 0.0489(13) Uani 1 1 d U . .
C65 C 0.2704(5) 0.0877(4) 0.6363(3) 0.0510(13) Uani 1 1 d U . .
C66 C 0.2578(5) 0.0702(4) 0.6798(3) 0.0571(14) Uani 1 1 d U . .
H66 H 0.2257 0.0324 0.6752 0.068 Uiso 1 1 calc R . .
C67 C 0.2954(5) 0.1119(4) 0.7321(4) 0.0607(15) Uani 1 1 d U . .
H67 H 0.2888 0.1010 0.7621 0.073 Uiso 1 1 calc R . .
C68 C 0.3401(5) 0.1667(4) 0.7381(3) 0.0564(14) Uani 1 1 d U . .
H68 H 0.3636 0.1942 0.7723 0.068 Uiso 1 1 calc R . .
C69 C 0.3520(4) 0.1832(4) 0.6925(3) 0.0506(12) Uani 1 1 d U . .
C70 C 0.3953(4) 0.2402(4) 0.6904(3) 0.0454(12) Uani 1 1 d U . .
C71 C 0.4596(5) 0.3267(4) 0.6993(3) 0.0518(13) Uani 1 1 d U . .
C72 C 0.5100(5) 0.3879(4) 0.7211(3) 0.0541(13) Uani 1 1 d U . .
C73 C 0.5387(5) 0.4197(4) 0.7779(3) 0.0601(14) Uani 1 1 d U . .
H73 H 0.5221 0.4027 0.8025 0.072 Uiso 1 1 calc R . .
C74 C 0.5896(5) 0.4741(5) 0.7949(4) 0.0651(16) Uani 1 1 d U . .
H74 H 0.6099 0.4946 0.8313 0.078 Uiso 1 1 calc R . .
C75 C 0.6113(6) 0.4992(5) 0.7581(4) 0.0733(18) Uani 1 1 d U . .
H75 H 0.6476 0.5363 0.7695 0.088 Uiso 1 1 calc R . .
C76 C 0.5801(5) 0.4699(5) 0.7046(4) 0.0650(16) Uani 1 1 d U . .
H76 H 0.5937 0.4892 0.6804 0.078 Uiso 1 1 calc R . .
C77 C -0.0180(4) 0.0393(4) 0.2965(3) 0.0489(15) Uani 1 1 d U . .
H77 H -0.0160 0.0487 0.2651 0.059 Uiso 1 1 calc R . .
C78 C -0.0562(5) -0.0194(4) 0.2927(4) 0.0590(17) Uani 1 1 d U . .
H78 H -0.0789 -0.0487 0.2592 0.071 Uiso 1 1 calc R . .
C79 C -0.0609(5) -0.0343(4) 0.3376(4) 0.0584(16) Uani 1 1 d U . .
H79 H -0.0856 -0.0742 0.3356 0.070 Uiso 1 1 calc R . .
C80 C -0.0281(4) 0.0109(4) 0.3864(3) 0.0523(14) Uani 1 1 d U . .
H80 H -0.0328 0.0027 0.4179 0.063 Uiso 1 1 calc R . .
C81 C 0.0124(4) 0.0692(4) 0.3884(3) 0.0446(12) Uani 1 1 d U . .
C82 C 0.0528(4) 0.1188(4) 0.4380(3) 0.0419(11) Uani 1 1 d U . .
C83 C 0.1036(4) 0.1744(4) 0.5147(3) 0.0443(12) Uani 1 1 d U . .
C84 C 0.1407(4) 0.2026(4) 0.5735(3) 0.0423(11) Uani 1 1 d U . .
C85 C 0.1349(4) 0.1748(4) 0.6124(3) 0.0510(13) Uani 1 1 d U . .
H85 H 0.1058 0.1346 0.6042 0.061 Uiso 1 1 calc R . .
C86 C 0.1745(5) 0.2095(4) 0.6654(3) 0.0562(14) Uani 1 1 d U . .
H86 H 0.1708 0.1924 0.6930 0.067 Uiso 1 1 calc R . .
C87 C 0.2191(5) 0.2688(4) 0.6771(3) 0.0529(13) Uani 1 1 d U . .
H87 H 0.2465 0.2913 0.7120 0.064 Uiso 1 1 calc R . .
C88 C 0.2218(4) 0.2942(4) 0.6347(3) 0.0424(12) Uani 1 1 d U . .
C89 C 0.2646(4) 0.3524(4) 0.6362(3) 0.0433(12) Uani 1 1 d U . .
C90 C 0.3368(5) 0.4402(4) 0.6543(3) 0.0482(12) Uani 1 1 d U . .
C91 C 0.3879(5) 0.4998(4) 0.6768(3) 0.0524(14) Uani 1 1 d U . .
C92 C 0.4213(5) 0.5258(4) 0.7322(3) 0.0626(15) Uani 1 1 d U . .
H92 H 0.4112 0.5042 0.7559 0.075 Uiso 1 1 calc R . .
C93 C 0.4703(5) 0.5851(5) 0.7509(4) 0.0711(18) Uani 1 1 d U . .
H93 H 0.4939 0.6039 0.7872 0.085 Uiso 1 1 calc R . .
C94 C 0.4822(6) 0.6151(5) 0.7126(4) 0.076(2) Uani 1 1 d U . .
H94 H 0.5144 0.6544 0.7231 0.092 Uiso 1 1 calc R . .
C96 C 1.1327(4) 0.1912(4) 0.9828(3) 0.0481(13) Uani 1 1 d U . .
H96 H 1.1707 0.1701 0.9801 0.058 Uiso 1 1 calc R . .
C97 C 1.1107(4) 0.2213(4) 0.9470(3) 0.0512(15) Uani 1 1 d U . .
H97 H 1.1354 0.2223 0.9207 0.061 Uiso 1 1 calc R . .
C98 C 1.0523(5) 0.2507(4) 0.9487(3) 0.0527(15) Uani 1 1 d U . .
H98 H 1.0352 0.2687 0.9223 0.063 Uiso 1 1 calc R . .
C99 C 1.0195(4) 0.2530(4) 0.9900(3) 0.0483(13) Uani 1 1 d U . .
H99 H 0.9813 0.2740 0.9929 0.058 Uiso 1 1 calc R . .
C100 C 1.0451(4) 0.2229(4) 1.0276(3) 0.0434(12) Uani 1 1 d U . .
C101 C 1.0175(4) 0.2208(4) 1.0747(3) 0.0421(11) Uani 1 1 d U . .
C102 C 0.9687(4) 0.2274(3) 1.1376(3) 0.0394(12) Uani 1 1 d U A .
C103 C 0.9195(4) 0.2469(3) 1.1709(3) 0.0414(12) Uani 1 1 d U . .
C104 C 0.9069(4) 0.2247(4) 1.2123(3) 0.0447(13) Uani 1 1 d U . .
H104 H 0.9327 0.1964 1.2233 0.054 Uiso 1 1 calc R . .
C105 C 0.8528(4) 0.2467(4) 1.2377(3) 0.0465(15) Uani 1 1 d U . .
H105 H 0.8441 0.2340 1.2665 0.056 Uiso 1 1 calc R . .
C106 C 0.8135(4) 0.2871(4) 1.2190(3) 0.0475(14) Uani 1 1 d U . .
H106 H 0.7785 0.3026 1.2350 0.057 Uiso 1 1 calc R . .
C107 C 0.8286(4) 0.3034(4) 1.1754(3) 0.0442(12) Uani 1 1 d U . .
C108 C 0.7876(4) 0.3399(4) 1.1456(3) 0.0427(12) Uani 1 1 d U . .
C109 C 0.7136(4) 0.3863(4) 1.1110(3) 0.0486(13) Uani 1 1 d U . .
C110 C 0.6541(5) 0.4194(4) 1.0973(3) 0.0539(14) Uani 1 1 d U . .
C111 C 0.6081(5) 0.4329(4) 1.1291(4) 0.0616(16) Uani 1 1 d U . .
H111 H 0.6120 0.4202 1.1597 0.074 Uiso 1 1 calc R . .
C112 C 0.5552(5) 0.4663(5) 1.1146(4) 0.0699(19) Uani 1 1 d U . .
H112 H 0.5229 0.4770 1.1352 0.084 Uiso 1 1 calc R . .
C113 C 0.5527(5) 0.4827(4) 1.0681(4) 0.0667(18) Uani 1 1 d U . .
H113 H 0.5174 0.5041 1.0566 0.080 Uiso 1 1 calc R . .
C114 C 0.6012(5) 0.4678(4) 1.0393(4) 0.0608(15) Uani 1 1 d U . .
H114 H 0.5992 0.4801 1.0086 0.073 Uiso 1 1 calc R . .
C115 C 1.0519(4) 0.0193(4) 0.9043(3) 0.0449(14) Uani 1 1 d U . .
H115 H 1.0842 -0.0066 0.9109 0.054 Uiso 1 1 calc R . .
C116 C 1.0528(4) 0.0449(4) 0.8622(3) 0.0486(15) Uani 1 1 d U . .
H116 H 1.0846 0.0355 0.8409 0.058 Uiso 1 1 calc R . .
C117 C 1.0062(4) 0.0841(4) 0.8529(3) 0.0490(14) Uani 1 1 d U . .
H117 H 1.0054 0.1014 0.8249 0.059 Uiso 1 1 calc R . .
C118 C 0.9596(4) 0.0975(4) 0.8865(3) 0.0456(12) Uani 1 1 d U . .
H118 H 0.9274 0.1239 0.8813 0.055 Uiso 1 1 calc R . .
C119 C 0.9624(4) 0.0711(3) 0.9268(3) 0.0416(11) Uani 1 1 d U . .
C120 C 0.9190(4) 0.0829(3) 0.9659(3) 0.0400(11) Uani 1 1 d U . .
C121 C 0.8497(4) 0.1090(3) 1.0151(3) 0.0364(11) Uani 1 1 d U . .
C122 C 0.7959(4) 0.1371(3) 1.0379(3) 0.0372(10) Uani 1 1 d U . .
C123 C 0.7844(4) 0.1329(3) 1.0868(3) 0.0396(11) Uani 1 1 d U . .
H123 H 0.8129 0.1117 1.1057 0.047 Uiso 1 1 calc R . .
C124 C 0.7331(4) 0.1589(3) 1.1073(3) 0.0396(11) Uani 1 1 d U . .
H124 H 0.7261 0.1555 1.1397 0.048 Uiso 1 1 calc R . .
C125 C 0.6919(4) 0.1902(3) 1.0794(3) 0.0382(11) Uani 1 1 d U . .
H125 H 0.6568 0.2088 1.0929 0.046 Uiso 1 1 calc R . .
C126 C 0.7028(4) 0.1941(3) 1.0303(3) 0.0361(10) Uani 1 1 d U . .
C127 C 0.6592(4) 0.2240(3) 0.9971(3) 0.0347(11) Uani 1 1 d U . .
C128 C 0.5835(4) 0.2688(4) 0.9618(3) 0.0420(11) Uani 1 1 d U . .
C129 C 0.5233(4) 0.2996(4) 0.9445(3) 0.0444(12) Uani 1 1 d U . .
C130 C 0.4796(4) 0.3229(4) 0.9768(3) 0.0498(12) Uani 1 1 d U . .
H130 H 0.4879 0.3210 1.0118 0.060 Uiso 1 1 calc R . .
C131 C 0.4236(5) 0.3490(4) 0.9557(4) 0.0568(15) Uani 1 1 d U . .
H131 H 0.3935 0.3648 0.9766 0.068 Uiso 1 1 calc R . .
C132 C 0.4120(5) 0.3518(4) 0.9056(4) 0.0600(18) Uani 1 1 d U . .
H132 H 0.3742 0.3691 0.8910 0.072 Uiso 1 1 calc R . .
C133 C 0.4587(5) 0.3279(4) 0.8762(4) 0.0556(15) Uani 1 1 d U . .
H133 H 0.4506 0.3292 0.8412 0.067 Uiso 1 1 calc R . .
C134 C 0.8888(4) -0.0957(4) 0.8282(3) 0.0459(14) Uani 1 1 d U . .
H134 H 0.9233 -0.1201 0.8227 0.055 Uiso 1 1 calc R . .
C135 C 0.8705(4) -0.0608(4) 0.7952(3) 0.0465(14) Uani 1 1 d U . .
H135 H 0.8931 -0.0609 0.7677 0.056 Uiso 1 1 calc R . .
C136 C 0.8196(4) -0.0257(4) 0.8023(3) 0.0448(13) Uani 1 1 d U . .
H136 H 0.8058 -0.0028 0.7791 0.054 Uiso 1 1 calc R . .
C137 C 0.7884(4) -0.0243(4) 0.8441(3) 0.0446(12) Uani 1 1 d U . .
H137 H 0.7541 0.0003 0.8500 0.054 Uiso 1 1 calc R . .
C138 C 0.8090(4) -0.0601(3) 0.8774(3) 0.0400(12) Uani 1 1 d U . .
C139 C 0.7848(4) -0.0601(3) 0.9256(3) 0.0406(12) Uani 1 1 d U . .
C140 C 0.7423(4) -0.0487(3) 0.9930(3) 0.0379(12) Uani 1 1 d U . .
C141 C 0.6987(4) -0.0256(3) 1.0282(3) 0.0380(12) Uani 1 1 d U . .
C142 C 0.7057(4) -0.0283(3) 1.0805(3) 0.0422(13) Uani 1 1 d U . .
H142 H 0.7410 -0.0469 1.0964 0.051 Uiso 1 1 calc R . .
C143 C 0.6577(4) -0.0019(3) 1.1080(3) 0.0434(14) Uani 1 1 d U . .
H143 H 0.6588 -0.0055 1.1418 0.052 Uiso 1 1 calc R . .
C144 C 0.6086(4) 0.0294(3) 1.0854(3) 0.0419(13) Uani 1 1 d U . .
H144 H 0.5775 0.0477 1.1040 0.050 Uiso 1 1 calc R . .
C145 C 0.6070(4) 0.0327(3) 1.0345(3) 0.0404(12) Uani 1 1 d U . .
C146 C 0.5616(4) 0.0647(3) 1.0033(3) 0.0380(11) Uani 1 1 d U . .
C147 C 0.4898(4) 0.1136(4) 0.9694(3) 0.0453(12) Uani 1 1 d U . .
C148 C 0.4330(4) 0.1481(4) 0.9580(3) 0.0451(12) Uani 1 1 d U . .
C149 C 0.3988(4) 0.1762(4) 0.9957(3) 0.0486(14) Uani 1 1 d U . .
H149 H 0.4148 0.1771 1.0312 0.058 Uiso 1 1 calc R . .
C150 C 0.3409(4) 0.2027(4) 0.9793(3) 0.0520(15) Uani 1 1 d U . .
H150 H 0.3168 0.2214 1.0037 0.062 Uiso 1 1 calc R . .
C151 C 0.3185(5) 0.2015(4) 0.9268(4) 0.0590(16) Uani 1 1 d U . .
H151 H 0.2782 0.2178 0.9148 0.071 Uiso 1 1 calc R . .
C152 C 0.3586(5) 0.1747(4) 0.8917(4) 0.0558(14) Uani 1 1 d U . .
H152 H 0.3454 0.1756 0.8565 0.067 Uiso 1 1 calc R . .
C153 C 0.5354(5) -0.1190(4) 0.8543(3) 0.0566(17) Uani 1 1 d U . .
H153 H 0.5363 -0.1327 0.8841 0.068 Uiso 1 1 calc R . .
C154 C 0.4924(6) -0.1575(5) 0.8038(4) 0.073(2) Uani 1 1 d U . .
H154 H 0.4627 -0.1960 0.8005 0.088 Uiso 1 1 calc R . .
C155 C 0.4936(5) -0.1389(5) 0.7581(4) 0.0718(18) Uani 1 1 d U . .
H155 H 0.4660 -0.1647 0.7241 0.086 Uiso 1 1 calc R . .
C156 C 0.5377(5) -0.0802(4) 0.7654(4) 0.0613(15) Uani 1 1 d U . .
H156 H 0.5401 -0.0659 0.7362 0.074 Uiso 1 1 calc R . .
C157 C 0.5773(4) -0.0441(4) 0.8160(3) 0.0480(13) Uani 1 1 d U . .
C158 C 0.6257(4) 0.0191(4) 0.8287(3) 0.0415(12) Uani 1 1 d U A .
C159 C 0.6946(4) 0.1023(3) 0.8308(3) 0.0378(11) Uani 1 1 d U A .
C160 C 0.7362(4) 0.1565(3) 0.8227(3) 0.0384(12) Uani 1 1 d U A .
C161 C 0.7405(4) 0.1695(4) 0.7753(3) 0.0465(13) Uani 1 1 d U . .
H161 H 0.7130 0.1410 0.7424 0.056 Uiso 1 1 calc R . .
C162 C 0.7858(5) 0.2250(4) 0.7774(3) 0.0532(14) Uani 1 1 d U . .
H162 H 0.7924 0.2324 0.7460 0.064 Uiso 1 1 calc R . .
C163 C 0.8217(4) 0.2701(4) 0.8273(3) 0.0492(13) Uani 1 1 d U . .
H163 H 0.8482 0.3095 0.8295 0.059 Uiso 1 1 calc R . .
C164 C 0.8164(4) 0.2543(3) 0.8731(3) 0.0410(12) Uani 1 1 d U A .
C165 C 0.8506(4) 0.2918(3) 0.9294(3) 0.0406(12) Uani 1 1 d U A .
C166 C 0.9039(5) 0.3571(4) 1.0034(3) 0.0493(12) Uani 1 1 d U A .
C167 C 0.9504(5) 0.4109(4) 1.0496(3) 0.0589(14) Uani 1 1 d U . .
C168 C 0.9934(12) 0.4606(9) 1.0431(8) 0.0632(18) Uani 0.465(5) 1 d PU A 2
H168 H 0.9906 0.4657 1.0095 0.076 Uiso 0.465(5) 1 calc PR A 2
C169 C 0.9547(10) 0.4738(8) 1.0456(7) 0.0636(16) Uani 0.535(5) 1 d PU A 1
H169 H 0.9305 0.4811 1.0145 0.076 Uiso 0.535(5) 1 calc PR A 1
C170 C 0.9947(11) 0.5204(9) 1.0882(7) 0.0677(18) Uani 0.535(5) 1 d PU A 1
H170 H 1.0051 0.5614 1.0865 0.081 Uiso 0.535(5) 1 calc PR A 1
C171 C 1.0465(12) 0.5073(10) 1.0935(8) 0.067(2) Uani 0.465(5) 1 d PU A 2
H171 H 1.0701 0.5464 1.0931 0.080 Uiso 0.465(5) 1 calc PR A 2
C172 C 1.0235(11) 0.5059(9) 1.1400(8) 0.069(2) Uani 0.535(5) 1 d PU A 1
H172 H 1.0514 0.5379 1.1708 0.083 Uiso 0.535(5) 1 calc PR A 1
C173 C 1.0585(13) 0.4918(10) 1.1375(9) 0.066(2) Uani 0.465(5) 1 d PU A 2
H173 H 1.1002 0.5127 1.1659 0.079 Uiso 0.465(5) 1 calc PR A 2
C174 C 1.0072(5) 0.4433(4) 1.1407(4) 0.0696(17) Uani 1 1 d U . .
H174 H 1.0264 0.4335 1.1717 0.084 Uiso 0.535(5) 1 calc PR A 1
C175 C 0.3758(5) -0.0371(5) 0.7599(4) 0.0719(18) Uani 1 1 d U . .
H175 H 0.3632 -0.0519 0.7867 0.086 Uiso 1 1 calc R . .
C176 C 0.3462(6) -0.0754(5) 0.7056(4) 0.080(2) Uani 1 1 d U . .
H176 H 0.3138 -0.1142 0.6972 0.096 Uiso 1 1 calc R . .
C177 C 0.3660(5) -0.0544(5) 0.6653(4) 0.0728(19) Uani 1 1 d U . .
H177 H 0.3485 -0.0791 0.6297 0.087 Uiso 1 1 calc R . .
C178 C 0.4130(5) 0.0050(4) 0.6800(4) 0.0623(15) Uani 1 1 d U . .
H178 H 0.4264 0.0210 0.6540 0.075 Uiso 1 1 calc R . .
C179 C 0.4402(5) 0.0408(4) 0.7348(3) 0.0575(14) Uani 1 1 d U . .
C180 C 0.4884(4) 0.1015(4) 0.7522(3) 0.0491(12) Uani 1 1 d U A .
C181 C 0.5515(4) 0.1861(4) 0.7550(3) 0.0470(12) Uani 1 1 d U A .
C182 C 0.5937(4) 0.2417(4) 0.7470(3) 0.0474(12) Uani 1 1 d U A .
C183 C 0.6067(5) 0.2505(4) 0.7002(3) 0.0557(14) Uani 1 1 d U . .
H183 H 0.5853 0.2196 0.6673 0.067 Uiso 1 1 calc R . .
C184 C 0.6529(5) 0.3069(4) 0.7037(3) 0.0566(15) Uani 1 1 d U . .
H184 H 0.6612 0.3143 0.6728 0.068 Uiso 1 1 calc R . .
C185 C 0.6857(5) 0.3513(4) 0.7523(3) 0.0591(14) Uani 1 1 d U . .
H185 H 0.7166 0.3887 0.7545 0.071 Uiso 1 1 calc R . .
C186 C 0.6729(5) 0.3403(4) 0.7977(3) 0.0512(12) Uani 1 1 d U A .
C187 C 0.7049(5) 0.3787(4) 0.8546(3) 0.0539(13) Uani 1 1 d U A .
C188 C 0.7572(5) 0.4424(4) 0.9257(4) 0.0628(14) Uani 1 1 d U . .
C189 C 0.7802(11) 0.5025(7) 0.9650(6) 0.0653(17) Uani 0.465(5) 1 d PDU A 2
C190 C 0.8167(9) 0.4923(7) 0.9741(5) 0.0647(16) Uani 0.535(5) 1 d PDU A 1
C192 C 0.9079(8) 0.5895(6) 1.0124(6) 0.0735(19) Uani 0.535(5) 1 d PDU A 1
H192 H 0.9401 0.6226 1.0087 0.088 Uiso 0.535(5) 1 calc PR A 1
C193 C 0.8513(9) 0.6097(7) 1.0005(6) 0.074(2) Uani 0.465(5) 1 d PDU A 2
H193 H 0.8754 0.6460 0.9955 0.089 Uiso 0.465(5) 1 calc PR A 2
C194 C 0.9011(9) 0.5894(7) 1.0622(6) 0.0737(18) Uani 0.535(5) 1 d PDU A 1
H194 H 0.9276 0.6231 1.0921 0.088 Uiso 0.535(5) 1 calc PR A 1
C195 C 0.8462(10) 0.6082(7) 1.0506(6) 0.073(2) Uani 0.465(5) 1 d PDU A 2
H195 H 0.8690 0.6434 1.0802 0.087 Uiso 0.465(5) 1 calc PR A 2
N92 N 0.7362(3) -0.0315(3) 0.9465(2) 0.0398(10) Uani 1 1 d U . .
C198 C 0.4467(5) 0.5864(4) 0.6609(4) 0.0659(18) Uani 1 1 d U . .
H198 H 0.4556 0.6073 0.6365 0.079 Uiso 1 1 calc R . .
C1A C 0.8191(10) 0.5551(7) 0.9578(6) 0.0667(16) Uani 0.465(5) 1 d PDU A 2
H1A H 0.8238 0.5541 0.9238 0.080 Uiso 0.465(5) 1 calc PR A 2
C1B C 0.8081(11) 0.5556(7) 1.0574(6) 0.0663(15) Uani 0.465(5) 1 d PDU A 2
H1B H 0.7991 0.5574 1.0903 0.080 Uiso 0.465(5) 1 calc PR A 2
C1C C 0.8672(9) 0.5406(7) 0.9681(5) 0.0696(18) Uani 0.535(5) 1 d PDU A 1
H1C H 0.8731 0.5394 0.9344 0.084 Uiso 0.535(5) 1 calc PR A 1
C1D C 0.8548(9) 0.5394(7) 1.0678(5) 0.0694(16) Uani 0.535(5) 1 d PDU A 1
H1D H 0.8513 0.5393 1.1017 0.083 Uiso 0.535(5) 1 calc PR A 1
Cl1 Cl 0.2427(3) 0.7975(3) 0.38813(16) 0.1441(17) Uani 1 1 d U B 2
Cl2 Cl 0.1751(3) 0.48069(19) 0.28364(16) 0.1263(14) Uani 1 1 d U . .
Cl3 Cl -0.30234(15) 0.28565(15) 0.32929(11) 0.0848(8) Uani 1 1 d U . .
Cl4 Cl 0.1335(5) 0.2202(3) 0.8007(2) 0.207(3) Uani 1 1 d U . .
Cl5 Cl 1.2972(3) 0.2368(3) 1.1432(2) 0.1650(18) Uani 1 1 d U . .
Cl6 Cl 0.82167(14) 0.07279(12) 0.22554(9) 0.0670(6) Uani 1 1 d U . .
Cu1 Cu -0.11490(5) 0.35771(4) 0.39686(4) 0.0432(2) Uani 1 1 d U . .
Cu2 Cu 0.0000 0.5000 0.5000 0.0407(3) Uani 1 2 d SU . .
Cu3 Cu 0.08740(5) 0.18274(4) 0.36296(3) 0.0372(2) Uani 1 1 d U . .
Cu4 Cu 0.19626(5) 0.29241(4) 0.52339(3) 0.0368(2) Uani 1 1 d U . .
Cu5 Cu 0.32798(5) 0.47511(4) 0.55813(3) 0.0388(2) Uani 1 1 d U . .
Cu6 Cu 0.46674(7) 0.34644(5) 0.59949(4) 0.0588(3) Uani 1 1 d U . .
Cu7 Cu 0.33078(5) 0.16783(5) 0.58038(4) 0.0435(2) Uani 1 1 d U . .
Cu8 Cu 0.20497(6) 0.05247(5) 0.42105(4) 0.0553(3) Uani 1 1 d U . .
Cu9 Cu 1.12454(5) 0.14743(4) 1.07929(4) 0.0418(2) Uani 1 1 d U . .
Cu10 Cu 1.0000 0.0000 1.0000 0.0386(3) Uani 1 2 d SU . .
Cu11 Cu 0.89075(5) 0.30452(4) 1.08784(3) 0.0374(2) Uani 1 1 d U . .
Cu12 Cu 0.76681(4) 0.18054(4) 0.93800(3) 0.03238(19) Uani 1 1 d U A .
Cu13 Cu 0.64679(5) 0.01188(4) 0.93583(3) 0.0352(2) Uani 1 1 d U . .
Cu14 Cu 0.49103(6) 0.10766(6) 0.86258(4) 0.0605(3) Uani 1 1 d U . .
Cu15 Cu 0.61146(5) 0.27120(4) 0.86041(3) 0.0407(2) Uani 1 1 d U A .
Cu16 Cu 0.73542(6) 0.40630(5) 1.01559(4) 0.0586(3) Uani 1 1 d U . .
N1 N -0.1190(3) 0.2845(3) 0.4279(3) 0.0462(11) Uani 1 1 d U . .
N2 N -0.0469(3) 0.3158(3) 0.3630(2) 0.0429(11) Uani 1 1 d U . .
N3 N -0.0001(3) 0.3276(3) 0.3330(2) 0.0429(11) Uani 1 1 d U . .
N4 N 0.0143(3) 0.2392(3) 0.3542(2) 0.0408(11) Uani 1 1 d U . .
N5 N 0.1251(3) 0.2242(3) 0.3139(2) 0.0390(10) Uani 1 1 d U . .
N6 N 0.1752(3) 0.1467(3) 0.3560(2) 0.0394(10) Uani 1 1 d U . .
N7 N 0.2651(3) 0.1339(3) 0.3142(2) 0.0409(11) Uani 1 1 d U . .
N8 N 0.2086(3) 0.1036(3) 0.3721(2) 0.0415(10) Uani 1 1 d U . .
N9 N 0.2910(4) 0.0219(3) 0.3887(3) 0.0516(12) Uani 1 1 d U . .
N10 N -0.0216(4) 0.4470(3) 0.5489(3) 0.0466(11) Uani 1 1 d U . .
N11 N 0.0567(3) 0.4384(3) 0.4811(2) 0.0425(11) Uani 1 1 d U . .
N12 N 0.1068(3) 0.4305(3) 0.4519(2) 0.0422(10) Uani 1 1 d U . .
N13 N 0.1076(3) 0.3602(3) 0.4977(2) 0.0419(11) Uani 1 1 d U . .
N14 N 0.2222(3) 0.3207(3) 0.4608(2) 0.0374(10) Uani 1 1 d U . .
N15 N 0.2862(3) 0.2432(3) 0.5072(2) 0.0415(10) Uani 1 1 d U . .
N16 N 0.3253(3) 0.2023(3) 0.5216(2) 0.0393(10) Uani 1 1 d U . .
N17 N 0.3593(3) 0.2228(3) 0.4522(2) 0.0404(10) Uani 1 1 d U . .
N18 N 0.4228(4) 0.1326(3) 0.5401(3) 0.0489(12) Uani 1 1 d U . .
N19 N 0.1178(4) 0.5731(3) 0.6384(3) 0.0482(12) Uani 1 1 d U . .
N20 N 0.1675(4) 0.5913(3) 0.5601(2) 0.0453(12) Uani 1 1 d U . .
N21 N 0.1994(4) 0.5971(3) 0.5204(2) 0.0468(12) Uani 1 1 d U . .
N22 N 0.2415(3) 0.5251(3) 0.5572(2) 0.0438(11) Uani 1 1 d U . .
N23 N 0.3358(3) 0.5075(3) 0.4984(2) 0.0431(11) Uani 1 1 d U . .
N24 N 0.4018(3) 0.4302(3) 0.5314(2) 0.0419(10) Uani 1 1 d U . .
N25 N 0.4401(3) 0.3867(3) 0.5420(2) 0.0424(10) Uani 1 1 d U . .
N26 N 0.4637(3) 0.4091(3) 0.4696(2) 0.0432(11) Uani 1 1 d U . .
H26 H 0.4799 0.4086 0.4420 0.052 Uiso 1 1 calc R . .
N27 N 0.5359(4) 0.3103(3) 0.5463(3) 0.0475(11) Uani 1 1 d U . .
N28 N 0.0161(3) 0.0831(3) 0.3429(3) 0.0436(11) Uani 1 1 d U . .
N29 N 0.0849(3) 0.1736(3) 0.4335(2) 0.0398(10) Uani 1 1 d U . .
N30 N 0.0622(3) 0.1177(3) 0.4883(3) 0.0448(11) Uani 1 1 d U . .
N31 N 0.1179(3) 0.2099(3) 0.4838(2) 0.0386(10) Uani 1 1 d U . .
N32 N 0.1812(3) 0.2601(3) 0.5836(2) 0.0421(10) Uani 1 1 d U . .
N33 N 0.2575(3) 0.3640(3) 0.5883(2) 0.0392(10) Uani 1 1 d U . .
N34 N 0.3122(4) 0.3992(3) 0.6776(2) 0.0462(11) Uani 1 1 d U . .
N35 N 0.3038(3) 0.4211(3) 0.6006(2) 0.0433(11) Uani 1 1 d U . .
N36 N 0.4002(4) 0.5310(3) 0.6417(3) 0.0542(13) Uani 1 1 d U . .
N37 N 0.1332(4) -0.0368(3) 0.4077(3) 0.0579(12) Uani 1 1 d U . .
N38 N 0.2131(4) 0.0533(3) 0.4954(3) 0.0507(11) Uani 1 1 d U . .
N39 N 0.1860(4) 0.0011(3) 0.5530(3) 0.0560(13) Uani 1 1 d U . .
N40 N 0.2522(4) 0.0890(3) 0.5465(3) 0.0498(11) Uani 1 1 d U . .
N41 N 0.3180(4) 0.1418(3) 0.6434(3) 0.0485(11) Uani 1 1 d U . .
N42 N 0.3911(4) 0.2432(3) 0.6397(2) 0.0478(11) Uani 1 1 d U . .
N43 N 0.4367(4) 0.2903(3) 0.7287(3) 0.0507(11) Uani 1 1 d U . .
N44 N 0.4355(4) 0.3009(3) 0.6465(2) 0.0473(11) Uani 1 1 d U . .
N45 N 0.5295(4) 0.4134(3) 0.6851(3) 0.0568(12) Uani 1 1 d U . .
N46 N 1.0993(3) 0.1913(3) 1.0236(2) 0.0456(11) Uani 1 1 d U C .
N47 N 1.0479(3) 0.1878(3) 1.1029(2) 0.0427(11) Uani 1 1 d U C .
N48 N 1.0165(3) 0.1924(3) 1.1455(2) 0.0426(11) Uani 1 1 d U . .
N49 N 0.9665(3) 0.2469(3) 1.0936(2) 0.0411(10) Uani 1 1 d U A .
N50 N 0.8803(3) 0.2859(3) 1.1537(2) 0.0415(10) Uani 1 1 d U A .
N51 N 0.8052(3) 0.3430(3) 1.1015(2) 0.0436(11) Uani 1 1 d U A .
N52 N 0.7295(4) 0.3654(3) 1.1529(3) 0.0500(12) Uani 1 1 d U . .
N53 N 0.7570(4) 0.3738(3) 1.0771(3) 0.0482(11) Uani 1 1 d U A .
N54 N 0.6515(4) 0.4362(3) 1.0535(3) 0.0578(12) Uani 1 1 d U A .
N55 N 1.0067(3) 0.0307(3) 0.9349(2) 0.0366(10) Uani 1 1 d U . .
N56 N 0.9317(3) 0.0559(3) 1.0048(2) 0.0407(10) Uani 1 1 d U . .
N57 N 0.8865(3) 0.0720(3) 1.0372(2) 0.0404(10) Uani 1 1 d U . .
N58 N 0.8675(3) 0.1166(3) 0.9706(2) 0.0384(10) Uani 1 1 d U . .
H12 H 0.8500 0.1378 0.9504 0.046 Uiso 1 1 calc R . .
N59 N 0.7555(3) 0.1672(3) 1.0091(2) 0.0342(9) Uani 1 1 d U . .
N60 N 0.6719(3) 0.2220(3) 0.9495(2) 0.0365(10) Uani 1 1 d U . .
N61 N 0.6047(3) 0.2524(3) 1.0061(2) 0.0393(10) Uani 1 1 d U . .
N62 N 0.6218(3) 0.2502(3) 0.9264(2) 0.0398(10) Uani 1 1 d U . .
N63 N 0.5145(4) 0.3031(3) 0.8950(3) 0.0467(11) Uani 1 1 d U . .
N64 N 0.8572(3) -0.0959(3) 0.8695(2) 0.0414(11) Uani 1 1 d U . .
N65 N 0.8168(3) -0.0925(3) 0.9555(2) 0.0406(11) Uani 1 1 d U . .
N67 N 0.6497(3) 0.0045(3) 1.0071(2) 0.0363(10) Uani 1 1 d U . .
N68 N 0.5701(3) 0.0587(3) 0.9542(2) 0.0385(10) Uani 1 1 d U . .
N69 N 0.5127(3) 0.0983(3) 1.0152(2) 0.0402(11) Uani 1 1 d U . .
H69 H 0.4990 0.1080 1.0443 0.048 Uiso 1 1 calc R . .
N70 N 0.5238(3) 0.0908(3) 0.9317(2) 0.0402(10) Uani 1 1 d U . .
N71 N 0.4136(4) 0.1486(3) 0.9063(3) 0.0486(12) Uani 1 1 d U . .
N72 N 0.9637(4) 0.3970(3) 1.0966(3) 0.0564(12) Uani 1 1 d U A .
N73 N 0.8743(3) 0.3064(3) 1.0140(2) 0.0402(10) Uani 1 1 d U A .
N74 N 0.8928(4) 0.3510(3) 0.9511(3) 0.0479(11) Uani 1 1 d U . .
N75 N 0.8392(3) 0.2636(3) 0.9657(2) 0.0374(10) Uani 1 1 d U . .
N76 N 0.7750(3) 0.1987(3) 0.8699(2) 0.0369(10) Uani 1 1 d U . .
N77 N 0.7052(3) 0.1017(3) 0.8820(2) 0.0350(10) Uani 1 1 d U . .
N78 N 0.6615(3) 0.0488(3) 0.8803(2) 0.0363(10) Uani 1 1 d U A .
N79 N 0.6452(3) 0.0492(3) 0.7951(2) 0.0394(11) Uani 1 1 d U . .
N80 N 0.5751(3) -0.0628(3) 0.8598(2) 0.0469(12) Uani 1 1 d U . .
N81 N 0.8135(8) 0.4894(6) 1.0236(5) 0.0649(15) Uani 0.535(5) 1 d PDU A 1
N82 N 0.7830(9) 0.4999(6) 1.0162(6) 0.0648(16) Uani 0.465(5) 1 d PDU A 2
N83 N 0.7207(4) 0.3957(3) 0.9381(3) 0.0528(12) Uani 1 1 d U A .
N84 N 0.7475(4) 0.4340(4) 0.8741(3) 0.0635(13) Uani 1 1 d U A .
N85 N 0.6864(4) 0.3535(3) 0.8900(2) 0.0474(11) Uani 1 1 d U . .
N86 N 0.6262(4) 0.2869(3) 0.7938(2) 0.0476(11) Uani 1 1 d U . .
N87 N 0.5538(3) 0.1900(3) 0.8055(2) 0.0442(11) Uani 1 1 d U . .
N88 N 0.5117(3) 0.1346(3) 0.8037(2) 0.0447(11) Uani 1 1 d U A .
N89 N 0.5107(4) 0.1318(3) 0.7198(3) 0.0519(12) Uani 1 1 d U . .
N90 N 0.4209(4) 0.0188(4) 0.7733(3) 0.0627(14) Uani 1 1 d U . .
N91 N 0.7901(3) -0.0851(3) 0.9994(2) 0.0399(11) Uani 1 1 d U . .
O1 O 1.3395(7) 0.2878(7) 1.1823(5) 0.205(5) Uani 1 1 d U C 2
O2 O 0.0826(14) 0.1803(12) 0.7537(9) 0.173(5) Uani 0.535(5) 1 d PU A 1
O3 O 0.7913(5) 0.0107(4) 0.2224(4) 0.117(3) Uani 1 1 d U D 2
O4 O 0.2267(9) 0.7277(9) 0.3830(6) 0.210(5) Uani 1 1 d U . .
O5 O 0.1572(9) 0.1585(7) 0.8343(6) 0.211(4) Uani 1 1 d U A 2
O6 O -0.2259(4) 0.2979(3) 0.3330(3) 0.0754(15) Uani 1 1 d U . .
O7 O -0.3509(6) 0.2605(5) 0.2827(4) 0.152(4) Uani 1 1 d U . .
O8 O -0.3228(6) 0.3255(5) 0.3711(4) 0.143(3) Uani 1 1 d U . .
O9 O -0.3162(6) 0.2365(5) 0.3543(4) 0.141(3) Uani 1 1 d U . .
O10 O 0.1460(8) 0.4412(6) 0.2372(5) 0.185(4) Uani 1 1 d U . .
O11 O 0.1564(6) 0.4764(5) 0.3317(4) 0.137(3) Uani 1 1 d U . .
O12 O 0.2412(6) 0.4506(5) 0.3015(4) 0.136(3) Uani 1 1 d U . .
O13 O 0.2081(7) 0.5403(5) 0.2915(5) 0.156(3) Uani 1 1 d U . .
O14 O 1.2204(4) 0.2281(3) 1.1334(3) 0.0801(16) Uani 1 1 d U C .
O15 O 1.3239(8) 0.1874(7) 1.1791(6) 0.197(4) Uani 1 1 d U C .
O16 O 1.3332(8) 0.2093(7) 1.1052(6) 0.204(5) Uani 1 1 d U C .
O17 O 0.8615(5) 0.1115(4) 0.2763(3) 0.112(3) Uani 1 1 d U D .
O18 O 0.8721(5) 0.0686(4) 0.1932(4) 0.109(2) Uani 1 1 d U D .
O19 O 0.7646(4) 0.1019(3) 0.2047(3) 0.0815(19) Uani 1 1 d U D .
O20 O 0.1499(18) 0.2652(14) 0.8504(10) 0.185(5) Uani 0.465(5) 1 d PU A 2
O21 O 0.2218(9) 0.2425(7) 0.7993(5) 0.190(4) Uani 1 1 d U A .
O22 O 0.0949(15) 0.2538(13) 0.7564(9) 0.155(4) Uani 0.465(5) 1 d PU A 2
O23 O 0.2329(7) 0.8368(7) 0.4354(5) 0.186(4) Uani 1 1 d U B 2
O24 O 0.3193(7) 0.8142(7) 0.3928(5) 0.164(3) Uani 1 1 d U B 2
O25 O 0.2100(7) 0.8227(7) 0.3472(5) 0.187(4) Uani 1 1 d U B 2
O26 O 0.0629(16) 0.2294(13) 0.8162(10) 0.184(5) Uani 0.535(5) 1 d PU A 1

loop_
_atom_site_aniso_label
_atom_site_aniso_U_11
_atom_site_aniso_U_22
_atom_site_aniso_U_33
_atom_site_aniso_U_23
_atom_site_aniso_U_13
_atom_site_aniso_U_12
C1 0.056(3) 0.058(3) 0.060(3) 0.028(2) 0.023(2) 0.021(2)
C2 0.064(3) 0.063(3) 0.069(3) 0.027(3) 0.027(3) 0.019(3)
C3 0.056(3) 0.057(3) 0.064(3) 0.029(3) 0.018(3) 0.020(3)
C4 0.047(2) 0.051(2) 0.055(2) 0.021(2) 0.012(2) 0.022(2)
C5 0.046(2) 0.050(2) 0.046(2) 0.024(2) 0.017(2) 0.018(2)
C6 0.044(2) 0.045(2) 0.043(2) 0.0172(19) 0.0147(19) 0.0213(19)
C7 0.045(2) 0.044(2) 0.039(2) 0.0202(19) 0.012(2) 0.015(2)
C8 0.046(2) 0.045(2) 0.036(2) 0.0165(19) 0.0100(19) 0.018(2)
C9 0.054(3) 0.049(2) 0.042(2) 0.019(2) 0.013(2) 0.017(2)
C10 0.052(3) 0.052(3) 0.045(3) 0.018(2) 0.013(2) 0.012(2)
C11 0.047(2) 0.050(3) 0.037(2) 0.014(2) 0.016(2) 0.014(2)
C12 0.042(2) 0.045(2) 0.037(2) 0.0127(19) 0.0130(19) 0.0170(19)
C13 0.042(2) 0.050(2) 0.035(2) 0.0164(19) 0.0144(19) 0.017(2)
C14 0.046(2) 0.059(2) 0.041(2) 0.018(2) 0.016(2) 0.024(2)
C15 0.047(2) 0.062(2) 0.039(2) 0.021(2) 0.014(2) 0.028(2)
C16 0.049(3) 0.066(3) 0.046(3) 0.020(2) 0.014(2) 0.031(2)
C17 0.050(3) 0.077(3) 0.048(3) 0.016(3) 0.013(3) 0.036(3)
C18 0.056(3) 0.070(4) 0.050(3) 0.019(3) 0.012(3) 0.036(3)
C19 0.058(3) 0.072(3) 0.055(3) 0.022(3) 0.018(3) 0.031(3)
C20 0.055(3) 0.063(3) 0.052(3) 0.028(2) 0.020(2) 0.027(2)
C21 0.064(3) 0.073(3) 0.063(3) 0.031(3) 0.026(3) 0.026(3)
C22 0.066(3) 0.068(3) 0.065(3) 0.036(3) 0.022(3) 0.023(3)
C23 0.060(3) 0.058(3) 0.060(3) 0.027(2) 0.021(2) 0.025(2)
C24 0.051(2) 0.054(2) 0.047(2) 0.023(2) 0.017(2) 0.024(2)
C25 0.049(2) 0.050(2) 0.045(2) 0.0229(18) 0.0130(19) 0.0222(19)
C26 0.045(2) 0.043(2) 0.038(2) 0.0164(18) 0.0132(18) 0.0207(18)
C27 0.044(2) 0.041(2) 0.036(2) 0.0190(18) 0.0113(18) 0.0184(18)
C28 0.046(2) 0.050(2) 0.040(2) 0.0180(19) 0.0110(19) 0.0155(19)
C29 0.046(2) 0.048(2) 0.0357(19) 0.0189(18) 0.0152(18) 0.0152(19)
C30 0.044(2) 0.047(2) 0.035(2) 0.0176(18) 0.0150(18) 0.0146(19)
C31 0.0434(19) 0.0451(19) 0.0347(19) 0.0189(17) 0.0150(17) 0.0180(18)
C32 0.043(2) 0.046(2) 0.035(2) 0.0202(18) 0.0128(18) 0.0203(18)
C33 0.046(2) 0.053(2) 0.039(2) 0.022(2) 0.014(2) 0.023(2)
C34 0.046(2) 0.057(2) 0.041(2) 0.018(2) 0.017(2) 0.025(2)
C35 0.053(2) 0.062(2) 0.050(2) 0.023(2) 0.014(2) 0.027(2)
C36 0.055(3) 0.066(3) 0.058(3) 0.016(3) 0.016(3) 0.031(3)
C37 0.062(3) 0.067(3) 0.066(4) 0.020(3) 0.006(3) 0.036(3)
C38 0.058(3) 0.065(3) 0.057(3) 0.024(3) 0.012(3) 0.029(3)
C39 0.060(3) 0.056(3) 0.054(3) 0.026(2) 0.024(3) 0.024(3)
C40 0.070(3) 0.068(3) 0.066(3) 0.028(3) 0.025(3) 0.028(3)
C41 0.068(3) 0.062(3) 0.064(3) 0.028(3) 0.025(3) 0.026(3)
C42 0.060(2) 0.055(2) 0.051(2) 0.020(2) 0.017(2) 0.026(2)
C43 0.054(2) 0.050(2) 0.044(2) 0.020(2) 0.018(2) 0.021(2)
C44 0.050(2) 0.046(2) 0.041(2) 0.0174(19) 0.015(2) 0.023(2)
C45 0.052(2) 0.047(2) 0.039(2) 0.019(2) 0.013(2) 0.019(2)
C46 0.051(2) 0.046(2) 0.039(2) 0.017(2) 0.013(2) 0.018(2)
C47 0.061(3) 0.052(3) 0.042(3) 0.023(2) 0.013(2) 0.021(2)
C48 0.062(3) 0.057(3) 0.044(3) 0.027(2) 0.012(3) 0.016(3)
C49 0.053(3) 0.053(3) 0.041(2) 0.019(2) 0.015(2) 0.013(2)
C50 0.047(2) 0.046(2) 0.037(2) 0.0181(19) 0.0148(19) 0.016(2)
C51 0.047(2) 0.047(2) 0.036(2) 0.0192(19) 0.0151(19) 0.014(2)
C52 0.047(2) 0.053(2) 0.039(2) 0.021(2) 0.0166(19) 0.015(2)
C53 0.052(2) 0.055(2) 0.045(2) 0.022(2) 0.015(2) 0.018(2)
C54 0.058(3) 0.059(3) 0.046(3) 0.025(2) 0.017(2) 0.022(3)
C55 0.054(3) 0.068(3) 0.058(3) 0.014(3) 0.021(3) 0.022(3)
C56 0.061(3) 0.066(3) 0.059(3) 0.021(3) 0.015(3) 0.029(3)
C57 0.057(3) 0.059(3) 0.051(3) 0.025(2) 0.016(2) 0.026(2)
C58 0.059(3) 0.072(3) 0.064(3) 0.023(3) 0.016(3) 0.013(3)
C59 0.065(3) 0.073(4) 0.076(4) 0.014(3) 0.012(3) 0.010(3)
C60 0.063(3) 0.079(4) 0.079(4) 0.023(3) 0.016(3) 0.013(3)
C61 0.059(3) 0.072(3) 0.067(3) 0.025(3) 0.018(3) 0.014(3)
C62 0.050(2) 0.066(3) 0.057(3) 0.026(2) 0.021(2) 0.021(2)
C63 0.051(2) 0.065(3) 0.056(2) 0.029(2) 0.024(2) 0.023(2)
C64 0.051(2) 0.065(3) 0.048(2) 0.033(2) 0.021(2) 0.024(2)
C65 0.054(2) 0.065(2) 0.047(2) 0.029(2) 0.020(2) 0.023(2)
C66 0.060(3) 0.070(3) 0.053(2) 0.031(2) 0.023(2) 0.019(2)
C67 0.067(3) 0.075(3) 0.051(3) 0.032(2) 0.020(2) 0.020(3)
C68 0.063(2) 0.074(2) 0.042(2) 0.028(2) 0.017(2) 0.021(2)
C69 0.054(2) 0.068(2) 0.043(2) 0.0264(19) 0.0189(19) 0.027(2)
C70 0.051(2) 0.064(2) 0.037(2) 0.0272(19) 0.0167(19) 0.029(2)
C71 0.057(2) 0.066(2) 0.043(2) 0.022(2) 0.018(2) 0.029(2)
C72 0.061(2) 0.068(2) 0.043(2) 0.021(2) 0.021(2) 0.024(2)
C73 0.066(3) 0.071(3) 0.047(2) 0.019(2) 0.019(2) 0.018(2)
C74 0.071(3) 0.073(3) 0.049(3) 0.015(2) 0.016(2) 0.017(3)
C75 0.074(3) 0.078(3) 0.062(3) 0.009(3) 0.021(3) 0.014(3)
C76 0.072(3) 0.074(3) 0.052(3) 0.018(3) 0.022(3) 0.019(3)
C77 0.046(3) 0.052(3) 0.050(3) 0.018(3) 0.013(3) 0.013(3)
C78 0.054(3) 0.057(3) 0.061(3) 0.014(3) 0.010(3) 0.012(3)
C79 0.055(3) 0.059(3) 0.059(3) 0.020(3) 0.012(3) 0.011(3)
C80 0.049(3) 0.057(3) 0.056(3) 0.022(2) 0.017(2) 0.014(2)
C81 0.042(2) 0.051(2) 0.051(2) 0.022(2) 0.016(2) 0.020(2)
C82 0.043(2) 0.048(2) 0.047(2) 0.0226(19) 0.0213(19) 0.0197(19)
C83 0.047(2) 0.054(2) 0.044(2) 0.026(2) 0.018(2) 0.021(2)
C84 0.047(2) 0.054(2) 0.041(2) 0.0259(19) 0.0206(19) 0.021(2)
C85 0.054(2) 0.063(2) 0.047(2) 0.027(2) 0.020(2) 0.018(2)
C86 0.066(2) 0.069(3) 0.047(2) 0.031(2) 0.023(2) 0.020(2)
C87 0.062(2) 0.069(3) 0.038(2) 0.024(2) 0.020(2) 0.022(2)
C88 0.050(2) 0.056(2) 0.037(2) 0.025(2) 0.021(2) 0.025(2)
C89 0.052(2) 0.056(2) 0.035(2) 0.0226(19) 0.0179(19) 0.025(2)
C90 0.058(2) 0.057(2) 0.036(2) 0.018(2) 0.015(2) 0.021(2)
C91 0.059(2) 0.060(2) 0.040(2) 0.016(2) 0.013(2) 0.019(2)
C92 0.068(3) 0.069(3) 0.046(2) 0.013(2) 0.009(2) 0.016(2)
C93 0.073(3) 0.074(3) 0.053(3) 0.007(3) 0.005(3) 0.015(3)
C94 0.078(4) 0.072(4) 0.061(4) 0.003(3) 0.008(3) 0.007(3)
C96 0.049(2) 0.055(2) 0.046(2) 0.016(2) 0.020(2) 0.015(2)
C97 0.056(3) 0.059(3) 0.049(3) 0.022(3) 0.026(3) 0.014(3)
C98 0.056(3) 0.059(3) 0.049(3) 0.022(3) 0.017(3) 0.017(3)
C99 0.050(2) 0.053(2) 0.047(2) 0.019(2) 0.016(2) 0.015(2)
C100 0.043(2) 0.049(2) 0.043(2) 0.015(2) 0.017(2) 0.015(2)
C101 0.041(2) 0.048(2) 0.040(2) 0.0155(18) 0.0145(18) 0.0116(19)
C102 0.042(2) 0.046(2) 0.033(2) 0.0132(19) 0.0122(19) 0.013(2)
C103 0.041(2) 0.048(2) 0.033(2) 0.0087(19) 0.0098(19) 0.012(2)
C104 0.047(3) 0.050(3) 0.034(2) 0.012(2) 0.005(2) 0.012(2)
C105 0.048(3) 0.055(3) 0.033(3) 0.010(2) 0.008(2) 0.012(3)
C106 0.050(3) 0.053(3) 0.038(3) 0.011(2) 0.010(2) 0.012(2)
C107 0.045(2) 0.049(2) 0.036(2) 0.007(2) 0.012(2) 0.014(2)
C108 0.047(2) 0.049(2) 0.034(2) 0.011(2) 0.013(2) 0.016(2)
C109 0.054(2) 0.054(2) 0.044(2) 0.018(2) 0.016(2) 0.021(2)
C110 0.057(2) 0.055(3) 0.053(2) 0.015(2) 0.016(2) 0.023(2)
C111 0.065(3) 0.068(3) 0.056(3) 0.016(3) 0.018(3) 0.028(3)
C112 0.068(3) 0.074(3) 0.067(3) 0.011(3) 0.018(3) 0.032(3)
C113 0.071(3) 0.065(3) 0.065(3) 0.021(3) 0.009(3) 0.032(3)
C114 0.065(3) 0.066(3) 0.056(3) 0.022(2) 0.013(3) 0.025(3)
C115 0.045(3) 0.051(3) 0.042(3) 0.015(2) 0.014(2) 0.016(2)
C116 0.051(3) 0.054(3) 0.044(3) 0.016(3) 0.019(2) 0.013(3)
C117 0.054(3) 0.052(3) 0.046(3) 0.023(2) 0.013(2) 0.013(2)
C118 0.049(2) 0.049(2) 0.043(2) 0.019(2) 0.013(2) 0.014(2)
C119 0.042(2) 0.046(2) 0.040(2) 0.0158(18) 0.0121(18) 0.0129(19)
C120 0.042(2) 0.044(2) 0.037(2) 0.0166(18) 0.0076(19) 0.0123(19)
C121 0.037(2) 0.042(2) 0.0327(19) 0.0148(18) 0.0077(18) 0.0132(18)
C122 0.0402(19) 0.0409(19) 0.0328(18) 0.0142(17) 0.0090(17) 0.0119(17)
C123 0.045(2) 0.043(2) 0.031(2) 0.0176(18) 0.0055(18) 0.0069(19)
C124 0.043(2) 0.046(2) 0.0300(19) 0.0130(18) 0.0101(18) 0.0098(19)
C125 0.038(2) 0.046(2) 0.032(2) 0.0125(18) 0.0131(18) 0.0111(19)
C126 0.0381(19) 0.0417(19) 0.0321(18) 0.0141(17) 0.0111(17) 0.0125(17)
C127 0.038(2) 0.041(2) 0.0313(19) 0.0167(17) 0.0124(17) 0.0118(18)
C128 0.046(2) 0.048(2) 0.040(2) 0.0206(18) 0.0170(18) 0.0166(19)
C129 0.047(2) 0.049(2) 0.043(2) 0.019(2) 0.015(2) 0.015(2)
C130 0.052(2) 0.055(2) 0.049(2) 0.020(2) 0.015(2) 0.021(2)
C131 0.055(3) 0.062(3) 0.059(3) 0.020(2) 0.019(2) 0.021(2)
C132 0.056(3) 0.064(3) 0.063(3) 0.025(3) 0.010(3) 0.023(3)
C133 0.058(3) 0.060(3) 0.053(3) 0.023(3) 0.010(3) 0.020(3)
C134 0.045(3) 0.053(3) 0.042(3) 0.011(2) 0.017(2) 0.014(2)
C135 0.053(3) 0.052(3) 0.037(3) 0.015(2) 0.016(2) 0.009(2)
C136 0.051(3) 0.048(3) 0.041(3) 0.020(2) 0.014(2) 0.016(2)
C137 0.047(2) 0.049(2) 0.039(2) 0.0124(19) 0.0122(19) 0.015(2)
C138 0.041(2) 0.046(2) 0.035(2) 0.012(2) 0.0147(19) 0.010(2)
C139 0.041(2) 0.044(2) 0.038(2) 0.0109(19) 0.0120(19) 0.014(2)
C140 0.041(2) 0.041(2) 0.032(2) 0.0117(19) 0.0103(19) 0.011(2)
C141 0.042(2) 0.042(2) 0.032(2) 0.0130(19) 0.0108(19) 0.011(2)
C142 0.048(3) 0.046(3) 0.033(2) 0.016(2) 0.007(2) 0.010(2)
C143 0.049(3) 0.048(3) 0.031(2) 0.011(2) 0.009(2) 0.008(2)
C144 0.044(2) 0.049(2) 0.033(2) 0.013(2) 0.014(2) 0.007(2)
C145 0.041(2) 0.048(2) 0.032(2) 0.0130(19) 0.0124(19) 0.008(2)
C146 0.040(2) 0.043(2) 0.034(2) 0.0141(19) 0.0122(19) 0.009(2)
C147 0.048(2) 0.051(2) 0.041(2) 0.017(2) 0.015(2) 0.013(2)
C148 0.045(2) 0.052(2) 0.044(2) 0.017(2) 0.018(2) 0.012(2)
C149 0.050(3) 0.053(3) 0.046(3) 0.015(2) 0.016(2) 0.016(2)
C150 0.052(3) 0.055(3) 0.052(3) 0.015(3) 0.020(3) 0.019(3)
C151 0.057(3) 0.065(3) 0.059(3) 0.022(3) 0.014(3) 0.022(3)
C152 0.058(3) 0.062(3) 0.053(3) 0.022(2) 0.017(2) 0.018(2)
C153 0.055(3) 0.058(3) 0.046(3) 0.010(3) 0.009(3) -0.004(3)
C154 0.074(4) 0.067(4) 0.059(4) 0.013(3) 0.009(3) -0.014(3)
C155 0.071(3) 0.072(3) 0.053(3) 0.006(3) 0.009(3) -0.005(3)
C156 0.059(3) 0.066(3) 0.048(2) 0.008(2) 0.014(2) 0.002(2)
C157 0.046(2) 0.054(2) 0.039(2) 0.010(2) 0.011(2) 0.005(2)
C158 0.043(2) 0.050(2) 0.033(2) 0.0142(19) 0.0130(19) 0.010(2)
C159 0.041(2) 0.047(2) 0.028(2) 0.0138(19) 0.0127(18) 0.0117(19)
C160 0.043(2) 0.048(2) 0.030(2) 0.0178(19) 0.0130(19) 0.011(2)
C161 0.055(3) 0.054(2) 0.033(2) 0.018(2) 0.011(2) 0.011(2)
C162 0.062(3) 0.061(3) 0.041(2) 0.024(2) 0.016(2) 0.007(2)
C163 0.056(3) 0.055(3) 0.042(2) 0.022(2) 0.015(2) 0.010(2)
C164 0.047(2) 0.045(2) 0.035(2) 0.018(2) 0.015(2) 0.009(2)
C165 0.045(2) 0.044(2) 0.037(2) 0.0174(19) 0.014(2) 0.011(2)
C166 0.055(2) 0.049(2) 0.043(2) 0.0146(19) 0.016(2) 0.006(2)
C167 0.066(2) 0.054(2) 0.051(2) 0.014(2) 0.014(2) -0.001(2)
C168 0.068(3) 0.058(3) 0.056(3) 0.015(3) 0.014(3) 0.000(3)
C169 0.068(2) 0.059(2) 0.057(2) 0.015(2) 0.014(2) 0.003(2)
C170 0.072(3) 0.062(3) 0.059(3) 0.013(3) 0.015(3) 0.000(3)
C171 0.073(3) 0.058(3) 0.059(3) 0.013(3) 0.012(3) -0.002(3)
C172 0.073(3) 0.060(3) 0.060(3) 0.011(3) 0.011(3) -0.001(3)
C173 0.070(4) 0.060(4) 0.058(4) 0.012(3) 0.013(4) -0.001(4)
C174 0.074(3) 0.060(3) 0.057(3) 0.008(3) 0.009(3) -0.006(3)
C175 0.069(3) 0.079(3) 0.062(3) 0.011(3) 0.025(3) 0.007(3)
C176 0.072(3) 0.081(3) 0.072(3) 0.005(3) 0.021(3) 0.003(3)
C177 0.068(3) 0.079(3) 0.062(3) 0.003(3) 0.021(3) 0.016(3)
C178 0.062(3) 0.074(3) 0.051(3) 0.014(2) 0.022(2) 0.015(3)
C179 0.058(2) 0.070(2) 0.049(2) 0.018(2) 0.021(2) 0.018(2)
C180 0.053(2) 0.065(2) 0.040(2) 0.019(2) 0.020(2) 0.024(2)
C181 0.052(2) 0.061(2) 0.037(2) 0.022(2) 0.014(2) 0.025(2)
C182 0.054(2) 0.061(2) 0.039(2) 0.0241(19) 0.0170(19) 0.024(2)
C183 0.063(3) 0.068(3) 0.042(2) 0.023(2) 0.017(2) 0.018(2)
C184 0.069(3) 0.069(3) 0.044(3) 0.029(2) 0.023(2) 0.019(3)
C185 0.068(2) 0.067(2) 0.049(2) 0.026(2) 0.019(2) 0.015(2)
C186 0.060(2) 0.061(2) 0.043(2) 0.0260(19) 0.020(2) 0.019(2)
C187 0.063(2) 0.060(2) 0.047(2) 0.024(2) 0.021(2) 0.015(2)
C188 0.072(2) 0.062(2) 0.054(2) 0.021(2) 0.020(2) 0.004(2)
C189 0.070(2) 0.063(2) 0.059(2) 0.020(2) 0.016(2) 0.005(2)
C190 0.070(2) 0.062(2) 0.060(2) 0.018(2) 0.017(2) 0.007(2)
C192 0.075(3) 0.068(3) 0.067(3) 0.014(3) 0.015(3) 0.004(3)
C193 0.076(3) 0.068(3) 0.067(3) 0.015(3) 0.014(3) 0.004(3)
C194 0.076(3) 0.067(3) 0.066(3) 0.011(3) 0.014(3) 0.005(3)
C195 0.076(3) 0.066(3) 0.066(3) 0.014(3) 0.014(3) 0.004(3)
N92 0.0412(19) 0.0457(19) 0.0352(18) 0.0154(17) 0.0109(17) 0.0115(17)
C198 0.070(3) 0.063(3) 0.055(3) 0.013(3) 0.006(3) 0.009(3)
C1A 0.0676(17) 0.0662(17) 0.0658(17) 0.0203(10) 0.0177(10) 0.0134(10)
C1B 0.0670(17) 0.0659(17) 0.0652(17) 0.0199(10) 0.0176(10) 0.0135(9)
C1C 0.073(3) 0.065(3) 0.063(3) 0.016(2) 0.017(3) 0.005(3)
C1D 0.073(2) 0.065(2) 0.062(2) 0.014(2) 0.016(2) 0.005(2)
Cl1 0.159(4) 0.243(5) 0.095(2) 0.077(3) 0.067(2) 0.140(4)
Cl2 0.176(4) 0.103(3) 0.085(2) 0.041(2) 0.017(2) -0.008(3)
Cl3 0.0646(15) 0.103(2) 0.0648(15) 0.0051(15) 0.0081(13) 0.0046(14)
Cl4 0.298(7) 0.213(5) 0.087(3) 0.035(3) 0.065(4) -0.010(5)
Cl5 0.128(3) 0.183(4) 0.127(3) -0.023(3) 0.046(3) -0.025(3)
Cl6 0.0703(14) 0.0713(15) 0.0559(13) 0.0231(11) 0.0036(11) 0.0191(12)
Cu1 0.0514(5) 0.0429(5) 0.0436(5) 0.0174(4) 0.0160(4) 0.0232(4)
Cu2 0.0456(7) 0.0457(7) 0.0391(7) 0.0191(5) 0.0118(5) 0.0232(6)
Cu3 0.0382(4) 0.0437(5) 0.0372(4) 0.0175(4) 0.0132(4) 0.0184(4)
Cu4 0.0429(5) 0.0447(5) 0.0318(4) 0.0188(4) 0.0141(4) 0.0177(4)
Cu5 0.0458(5) 0.0417(5) 0.0328(4) 0.0144(4) 0.0102(4) 0.0157(4)
Cu6 0.0761(7) 0.0691(7) 0.0459(6) 0.0302(5) 0.0253(5) 0.0246(6)
Cu7 0.0491(5) 0.0593(6) 0.0372(5) 0.0277(4) 0.0174(4) 0.0251(4)
Cu8 0.0578(6) 0.0739(7) 0.0532(6) 0.0345(5) 0.0254(5) 0.0288(5)
Cu9 0.0434(5) 0.0490(5) 0.0409(5) 0.0170(4) 0.0176(4) 0.0183(4)
Cu10 0.0416(7) 0.0430(7) 0.0356(6) 0.0154(5) 0.0098(5) 0.0171(5)
Cu11 0.0401(5) 0.0432(5) 0.0317(4) 0.0121(4) 0.0121(4) 0.0123(4)
Cu12 0.0363(4) 0.0376(4) 0.0251(4) 0.0116(3) 0.0098(3) 0.0080(3)
Cu13 0.0364(4) 0.0446(5) 0.0275(4) 0.0126(4) 0.0118(3) 0.0103(4)
Cu14 0.0723(7) 0.0799(7) 0.0463(6) 0.0328(5) 0.0293(5) 0.0245(6)
Cu15 0.0483(5) 0.0509(5) 0.0320(4) 0.0212(4) 0.0150(4) 0.0169(4)
Cu16 0.0677(7) 0.0645(7) 0.0474(6) 0.0233(5) 0.0179(5) 0.0117(5)
N1 0.050(2) 0.050(2) 0.051(2) 0.0237(19) 0.0216(19) 0.0215(19)
N2 0.047(2) 0.047(2) 0.043(2) 0.0202(18) 0.0153(18) 0.0181(19)
N3 0.045(2) 0.047(2) 0.041(2) 0.0168(19) 0.012(2) 0.018(2)
N4 0.043(2) 0.046(2) 0.040(2) 0.0172(18) 0.0145(18) 0.0183(18)
N5 0.0432(19) 0.046(2) 0.0344(19) 0.0175(17) 0.0134(17) 0.0155(17)
N6 0.0408(19) 0.048(2) 0.0386(19) 0.0186(17) 0.0147(17) 0.0223(17)
N7 0.044(2) 0.051(2) 0.036(2) 0.0179(19) 0.0161(19) 0.021(2)
N8 0.0416(19) 0.0510(19) 0.0417(19) 0.0189(17) 0.0165(17) 0.0236(17)
N9 0.053(2) 0.066(2) 0.046(2) 0.022(2) 0.016(2) 0.030(2)
N10 0.053(2) 0.054(2) 0.047(2) 0.027(2) 0.017(2) 0.027(2)
N11 0.046(2) 0.046(2) 0.045(2) 0.0214(18) 0.0136(18) 0.0231(18)
N12 0.049(2) 0.045(2) 0.042(2) 0.0202(17) 0.0125(18) 0.0232(18)
N13 0.046(2) 0.047(2) 0.042(2) 0.0194(18) 0.0153(18) 0.0214(18)
N14 0.0413(18) 0.0457(18) 0.0337(18) 0.0189(16) 0.0123(16) 0.0195(16)
N15 0.0468(19) 0.0494(19) 0.0388(18) 0.0212(16) 0.0163(17) 0.0209(17)
N16 0.0448(19) 0.0518(19) 0.0373(18) 0.0245(17) 0.0180(17) 0.0283(17)
N17 0.0431(18) 0.0501(19) 0.0377(18) 0.0188(17) 0.0176(16) 0.0200(17)
N18 0.052(2) 0.057(2) 0.049(2) 0.025(2) 0.014(2) 0.026(2)
N19 0.053(2) 0.051(2) 0.050(2) 0.021(2) 0.019(2) 0.022(2)
N20 0.057(2) 0.047(2) 0.040(2) 0.016(2) 0.016(2) 0.025(2)
N21 0.054(2) 0.048(2) 0.044(2) 0.016(2) 0.013(2) 0.025(2)
N22 0.052(2) 0.044(2) 0.041(2) 0.0172(18) 0.0112(18) 0.0198(18)
N23 0.050(2) 0.047(2) 0.0368(19) 0.0189(17) 0.0112(18) 0.0139(18)
N24 0.048(2) 0.048(2) 0.0370(19) 0.0175(17) 0.0157(17) 0.0199(18)
N25 0.048(2) 0.049(2) 0.0379(19) 0.0187(17) 0.0132(18) 0.0214(18)
N26 0.046(2) 0.051(2) 0.040(2) 0.0187(19) 0.0177(19) 0.015(2)
N27 0.051(2) 0.057(2) 0.044(2) 0.0217(19) 0.0158(19) 0.023(2)
N28 0.042(2) 0.047(2) 0.047(2) 0.0192(19) 0.0121(19) 0.0175(19)
N29 0.0400(19) 0.0481(19) 0.0422(19) 0.0217(17) 0.0166(17) 0.0196(17)
N30 0.044(2) 0.051(2) 0.048(2) 0.022(2) 0.0180(19) 0.016(2)
N31 0.040(2) 0.048(2) 0.040(2) 0.0235(18) 0.0171(17) 0.0199(18)
N32 0.048(2) 0.056(2) 0.0356(19) 0.0232(18) 0.0163(18) 0.0255(18)
N33 0.046(2) 0.050(2) 0.0347(19) 0.0226(17) 0.0163(17) 0.0237(18)
N34 0.057(2) 0.057(2) 0.033(2) 0.0197(18) 0.0150(19) 0.023(2)
N35 0.052(2) 0.050(2) 0.0350(19) 0.0183(17) 0.0133(18) 0.0226(18)
N36 0.059(2) 0.055(2) 0.044(2) 0.011(2) 0.009(2) 0.017(2)
N37 0.053(2) 0.066(2) 0.061(2) 0.022(2) 0.018(2) 0.022(2)
N38 0.050(2) 0.063(2) 0.050(2) 0.0270(19) 0.0164(19) 0.0224(19)
N39 0.058(3) 0.069(3) 0.054(2) 0.032(2) 0.020(2) 0.021(2)
N40 0.053(2) 0.064(2) 0.047(2) 0.0292(19) 0.0207(19) 0.0247(19)
N41 0.055(2) 0.065(2) 0.043(2) 0.0324(18) 0.0197(18) 0.0257(19)
N42 0.055(2) 0.062(2) 0.040(2) 0.0268(18) 0.0166(18) 0.0266(19)
N43 0.057(2) 0.067(2) 0.040(2) 0.0224(19) 0.0199(19) 0.025(2)
N44 0.056(2) 0.059(2) 0.039(2) 0.0244(18) 0.0159(18) 0.0250(19)
N45 0.065(2) 0.067(2) 0.045(2) 0.020(2) 0.017(2) 0.023(2)
N46 0.045(2) 0.054(2) 0.043(2) 0.0184(19) 0.0173(19) 0.014(2)
N47 0.041(2) 0.051(2) 0.040(2) 0.0148(19) 0.0155(19) 0.0146(19)
N48 0.042(2) 0.053(2) 0.038(2) 0.015(2) 0.0142(19) 0.019(2)
N49 0.0431(19) 0.046(2) 0.0367(19) 0.0141(17) 0.0119(17) 0.0137(18)
N50 0.044(2) 0.047(2) 0.0338(19) 0.0105(17) 0.0115(17) 0.0126(18)
N51 0.048(2) 0.048(2) 0.0388(19) 0.0139(17) 0.0152(18) 0.0156(18)
N52 0.054(2) 0.056(2) 0.045(2) 0.016(2) 0.018(2) 0.020(2)
N53 0.053(2) 0.050(2) 0.044(2) 0.0166(18) 0.0137(18) 0.0153(19)
N54 0.062(2) 0.061(2) 0.051(2) 0.017(2) 0.014(2) 0.019(2)
N55 0.038(2) 0.044(2) 0.037(2) 0.0200(18) 0.0146(17) 0.0150(18)
N56 0.0437(19) 0.0449(19) 0.0366(19) 0.0155(17) 0.0106(17) 0.0139(18)
N57 0.0436(19) 0.0447(19) 0.0364(18) 0.0155(16) 0.0099(17) 0.0162(17)
N58 0.0400(19) 0.0420(19) 0.0362(18) 0.0169(16) 0.0076(17) 0.0129(17)
N59 0.0372(18) 0.0399(18) 0.0284(17) 0.0120(16) 0.0114(16) 0.0106(16)
N60 0.0407(19) 0.0421(19) 0.0321(18) 0.0161(16) 0.0114(16) 0.0144(17)
N61 0.0405(19) 0.048(2) 0.0339(19) 0.0127(17) 0.0167(17) 0.0141(17)
N62 0.0477(19) 0.0467(19) 0.0350(18) 0.0224(16) 0.0146(17) 0.0176(17)
N63 0.052(2) 0.053(2) 0.043(2) 0.0237(19) 0.0127(19) 0.019(2)
N64 0.042(2) 0.048(2) 0.037(2) 0.0129(19) 0.0157(19) 0.013(2)
N65 0.043(2) 0.048(2) 0.034(2) 0.0138(19) 0.0106(19) 0.017(2)
N67 0.0393(19) 0.043(2) 0.0303(18) 0.0148(17) 0.0113(17) 0.0114(17)
N68 0.0410(19) 0.0460(19) 0.0342(18) 0.0155(17) 0.0154(17) 0.0125(17)
N69 0.041(2) 0.049(2) 0.034(2) 0.0116(18) 0.0179(18) 0.0111(19)
N70 0.0405(19) 0.049(2) 0.0366(19) 0.0168(17) 0.0146(17) 0.0144(18)
N71 0.050(2) 0.057(2) 0.045(2) 0.020(2) 0.017(2) 0.014(2)
N72 0.062(2) 0.052(2) 0.047(2) 0.0128(19) 0.011(2) -0.001(2)
N73 0.0447(19) 0.0440(19) 0.0361(19) 0.0149(17) 0.0143(17) 0.0124(18)
N74 0.057(2) 0.047(2) 0.042(2) 0.0197(18) 0.0179(19) 0.0041(19)
N75 0.0403(19) 0.0406(19) 0.0344(19) 0.0130(17) 0.0130(17) 0.0115(17)
N76 0.042(2) 0.042(2) 0.0324(19) 0.0180(17) 0.0143(17) 0.0106(18)
N77 0.0373(19) 0.043(2) 0.0289(18) 0.0141(17) 0.0119(17) 0.0112(17)
N78 0.0378(19) 0.045(2) 0.0312(18) 0.0152(17) 0.0145(16) 0.0119(17)
N79 0.041(2) 0.050(2) 0.029(2) 0.0119(18) 0.0125(18) 0.0098(19)
N80 0.047(2) 0.054(2) 0.037(2) 0.012(2) 0.011(2) 0.007(2)
N81 0.069(2) 0.062(2) 0.059(2) 0.016(2) 0.016(2) 0.006(2)
N82 0.070(2) 0.063(2) 0.058(2) 0.019(2) 0.015(2) 0.007(2)
N83 0.061(2) 0.054(2) 0.048(2) 0.0210(18) 0.0179(19) 0.0110(19)
N84 0.073(2) 0.062(2) 0.055(2) 0.023(2) 0.018(2) 0.003(2)
N85 0.055(2) 0.053(2) 0.0412(19) 0.0228(18) 0.0162(18) 0.0130(19)
N86 0.058(2) 0.058(2) 0.0382(19) 0.0269(17) 0.0163(18) 0.0220(18)
N87 0.050(2) 0.059(2) 0.035(2) 0.0222(18) 0.0178(18) 0.0202(19)
N88 0.050(2) 0.057(2) 0.0366(19) 0.0209(17) 0.0168(17) 0.0200(18)
N89 0.053(2) 0.068(2) 0.042(2) 0.018(2) 0.018(2) 0.023(2)
N90 0.064(2) 0.071(3) 0.053(2) 0.015(2) 0.022(2) 0.015(2)
N91 0.041(2) 0.048(2) 0.035(2) 0.0147(19) 0.0130(19) 0.015(2)
O1 0.163(8) 0.189(8) 0.163(8) -0.040(7) 0.013(7) -0.046(7)
O2 0.206(8) 0.169(8) 0.106(7) 0.013(7) 0.034(7) -0.006(8)
O3 0.124(6) 0.099(5) 0.132(6) 0.069(5) -0.001(5) 0.027(5)
O4 0.205(8) 0.285(10) 0.153(8) 0.078(8) 0.060(7) 0.059(9)
O5 0.222(7) 0.198(7) 0.164(6) 0.013(6) 0.033(6) 0.004(7)
O6 0.066(3) 0.088(3) 0.060(3) 0.009(2) 0.017(2) 0.003(3)
O7 0.114(6) 0.173(7) 0.104(6) 0.005(6) -0.006(5) -0.037(6)
O8 0.113(6) 0.156(6) 0.128(6) 0.000(6) 0.031(5) 0.020(5)
O9 0.137(6) 0.143(6) 0.125(5) 0.042(5) 0.029(5) -0.012(5)
O10 0.209(8) 0.157(7) 0.144(7) 0.031(6) -0.012(7) 0.017(7)
O11 0.162(6) 0.124(5) 0.114(5) 0.044(5) 0.015(5) 0.021(5)
O12 0.143(5) 0.118(5) 0.121(5) 0.028(4) 0.003(5) 0.013(4)
O13 0.169(7) 0.127(6) 0.159(7) 0.058(6) 0.019(6) 0.008(6)
O14 0.060(3) 0.087(3) 0.074(3) 0.004(3) 0.018(3) -0.003(3)
O15 0.184(8) 0.192(8) 0.177(8) 0.034(7) 0.003(7) 0.032(7)
O16 0.177(8) 0.221(9) 0.151(8) -0.024(7) 0.049(7) -0.006(7)
O17 0.114(5) 0.136(6) 0.066(4) 0.018(4) -0.010(4) 0.046(5)
O18 0.116(5) 0.121(6) 0.105(5) 0.034(5) 0.037(5) 0.057(5)
O19 0.073(4) 0.078(4) 0.095(5) 0.046(4) 0.000(4) 0.020(3)
O20 0.235(9) 0.180(9) 0.105(8) 0.013(8) 0.044(8) -0.001(9)
O21 0.209(6) 0.187(6) 0.132(5) 0.029(5) 0.020(6) -0.002(6)
O22 0.196(7) 0.165(7) 0.092(7) 0.028(7) 0.052(7) 0.009(7)
O23 0.190(7) 0.289(9) 0.134(7) 0.070(7) 0.092(6) 0.134(7)
O24 0.155(7) 0.254(9) 0.153(7) 0.096(7) 0.088(6) 0.122(7)
O25 0.191(8) 0.296(9) 0.118(7) 0.080(7) 0.044(6) 0.150(7)
O26 0.208(9) 0.187(8) 0.141(8) 0.037(8) 0.055(8) 0.010(8)

loop_
_atom_type_symbol
_atom_type_description
_atom_type_scat_dispersion_real
_atom_type_scat_dispersion_imag
_atom_type_scat_source
C C 0.0033 0.0016 'International Tables Vol C Tables 4.2.6.8 and 6.1.1.4'
H H 0.0000 0.0000 'International Tables Vol C Tables 4.2.6.8 and 6.1.1.4'
Cl Cl 0.1484 0.1585 'International Tables Vol C Tables 4.2.6.8 and 6.1.1.4'
Cu Cu 0.3201 1.2651 'International Tables Vol C Tables 4.2.6.8 and 6.1.1.4'
N N 0.0061 0.0033 'International Tables Vol C Tables 4.2.6.8 and 6.1.1.4'
O O 0.0106 0.0060 'International Tables Vol C Tables 4.2.6.8 and 6.1.1.4'

loop_
_geom_angle_atom_site_label_1
_geom_angle_atom_site_label_2
_geom_angle_atom_site_label_3
_geom_angle
_geom_angle_site_symmetry_1
_geom_angle_site_symmetry_3
N1 C1 C2 121.3(8) . .
N1 C1 H1 119.3 . .
C2 C1 H1 119.4 . .
C1 C2 C3 121.4(9) . .
C1 C2 H2 119.3 . .
C3 C2 H2 119.3 . .
C2 C3 C4 118.2(8) . .
C2 C3 H3 121.0 . .
C4 C3 H3 120.8 . .
C5 C4 C3 118.2(7) . .
C5 C4 H4 120.9 . .
C3 C4 H4 120.9 . .
N1 C5 C4 123.4(7) . .
N1 C5 C6 112.0(6) . .
C4 C5 C6 124.5(7) . .
N2 C6 N4 111.9(6) . .
N2 C6 C5 117.0(6) . .
N4 C6 C5 131.1(7) . .
N3 C7 N4 113.6(6) . .
N3 C7 C8 128.1(7) . .
N4 C7 C8 118.3(6) . .
N5 C8 C9 119.1(7) . .
N5 C8 C7 110.7(6) . .
C9 C8 C7 130.1(7) . .
C8 C9 C10 119.0(7) . .
C8 C9 H9 120.5 . .
C10 C9 H9 120.5 . .
C11 C10 C9 120.4(7) . .
C11 C10 H10 119.8 . .
C9 C10 H10 119.8 . .
C10 C11 C12 118.8(7) . .
C10 C11 H11 120.6 . .
C12 C11 H11 120.6 . .
N5 C12 C11 120.5(7) . .
N5 C12 C13 110.2(6) . .
C11 C12 C13 129.2(7) . .
N7 C13 N6 112.0(6) . .
N7 C13 C12 131.7(6) . .
N6 C13 C12 116.3(6) . .
N8 C14 N7 113.9(6) . .
N8 C14 C15 119.7(7) . .
N7 C14 C15 126.2(7) . .
N9 C15 C16 122.9(7) . .
N9 C15 C14 113.1(6) . .
C16 C15 C14 123.6(7) . .
C17 C16 C15 118.2(8) . .
C17 C16 H16 120.9 . .
C15 C16 H16 120.9 . .
C18 C17 C16 120.1(8) . .
C18 C17 H17 119.9 . .
C16 C17 H17 120.0 . .
C17 C18 C19 119.2(8) . .
C17 C18 H18 120.4 . .
C19 C18 H18 120.4 . .
N9 C19 C18 121.3(8) . .
N9 C19 H19 119.4 . .
C18 C19 H19 119.3 . .
N10 C20 C21 123.9(8) . .
N10 C20 H20 118.1 . .
C21 C20 H20 118.0 . .
C22 C21 C20 117.5(8) . .
C22 C21 H21 121.2 . .
C20 C21 H21 121.2 . .
C21 C22 C23 119.4(8) . .
C21 C22 H22 120.3 . .
C23 C22 H22 120.3 . .
C24 C23 C22 119.7(8) . .
C24 C23 H23 120.1 . .
C22 C23 H23 120.1 . .
C23 C24 N10 123.0(7) . .
C23 C24 C25 124.4(7) . .
N10 C24 C25 112.6(7) . .
N11 C25 N13 112.9(7) . .
N11 C25 C24 116.1(6) . .
N13 C25 C24 131.0(7) . .
N12 C26 N13 115.0(6) . .
N12 C26 C27 123.4(7) . .
N13 C26 C27 121.6(6) . .
N14 C27 C28 122.0(6) . .
N14 C27 C26 116.4(6) . .
C28 C27 C26 121.6(6) . .
C29 C28 C27 119.4(7) . .
C29 C28 H28 120.3 . .
C27 C28 H28 120.3 . .
C28 C29 C30 119.9(7) . .
C28 C29 H29 120.0 . .
C30 C29 H29 120.1 . .
C31 C30 C29 118.8(7) . .
C31 C30 H30 120.6 . .
C29 C30 H30 120.6 . .
C30 C31 N14 121.6(6) . .
C30 C31 C32 123.1(6) . .
N14 C31 C32 115.3(6) . .
N17 C32 N15 114.8(6) . .
N17 C32 C31 127.0(6) . .
N15 C32 C31 118.2(6) . .
N16 C33 N17 113.1(6) . .
N16 C33 C34 119.0(6) . .
N17 C33 C34 128.0(7) . .
N18 C34 C35 123.9(7) . .
N18 C34 C33 113.0(6) . .
C35 C34 C33 123.2(7) . .
C36 C35 C34 118.3(8) . .
C36 C35 H35 120.8 . .
C34 C35 H35 120.8 . .
C35 C36 C37 118.6(8) . .
C35 C36 H36 120.7 . .
C37 C36 H36 120.7 . .
C38 C37 C36 119.8(8) . .
C38 C37 H37 120.1 . .
C36 C37 H37 120.1 . .
N18 C38 C37 122.2(8) . .
N18 C38 H38 118.9 . .
C37 C38 H38 118.9 . .
N19 C39 C40 121.3(8) . .
N19 C39 H39 119.4 . .
C40 C39 H39 119.4 . .
C41 C40 C39 119.5(9) . .
C41 C40 H40 120.3 . .
C39 C40 H40 120.2 . .
C40 C41 C42 119.9(8) . .
C40 C41 H41 120.1 . .
C42 C41 H41 120.1 . .
C43 C42 C41 118.1(8) . .
C43 C42 H42 120.9 . .
C41 C42 H42 120.9 . .
N19 C43 C42 122.2(7) . .
N19 C43 C44 112.0(6) . .
C42 C43 C44 125.7(7) . .
N22 C44 N20 111.5(7) . .
N22 C44 C43 131.8(7) . .
N20 C44 C43 116.7(6) . .
N21 C45 N22 114.1(7) . .
N21 C45 C46 126.4(7) . .
N22 C45 C46 119.6(6) . .
N23 C46 C47 120.9(7) . .
N23 C46 C45 111.4(6) . .
C47 C46 C45 127.7(7) . .
C48 C47 C46 117.8(7) . .
C48 C47 H47 121.1 . .
C46 C47 H47 121.1 . .
C47 C48 C49 121.5(7) . .
C47 C48 H48 119.2 . .
C49 C48 H48 119.3 . .
C50 C49 C48 118.2(7) . .
C50 C49 H49 120.9 . .
C48 C49 H49 120.9 . .
N23 C50 C49 121.2(7) . .
N23 C50 C51 110.5(6) . .
C49 C50 C51 128.2(7) . .
N26 C51 N24 113.6(6) . .
N26 C51 C50 130.3(6) . .
N24 C51 C50 115.9(6) . .
N26 C52 N25 113.1(6) . .
N26 C52 C53 127.4(7) . .
N25 C52 C53 119.5(7) . .
N27 C53 C54 121.2(7) . .
N27 C53 C52 116.0(7) . .
C54 C53 C52 122.7(7) . .
C53 C54 C55 120.2(8) . .
C53 C54 H54 119.8 . .
C55 C54 H54 119.9 . .
C56 C55 C54 117.4(8) . .
C56 C55 H55 121.3 . .
C54 C55 H55 121.3 . .
C57 C56 C55 118.5(8) . .
C57 C56 H56 120.7 . .
C55 C56 H56 120.8 . .
N27 C57 C56 125.2(8) . .
N27 C57 H57 117.4 . .
C56 C57 H57 117.4 . .
N37 C58 C59 120.2(9) . .
N37 C58 H58 119.9 . .
C59 C58 H58 119.9 . .
C60 C59 C58 119.0(10) . .
C60 C59 H59 120.6 . .
C58 C59 H59 120.5 . .
C61 C60 C59 119.9(10) . .
C61 C60 H60 120.1 . .
C59 C60 H60 120.0 . .
C60 C61 C62 120.0(10) . .
C60 C61 H61 120.0 . .
C62 C61 H61 120.0 . .
N37 C62 C61 122.3(9) . .
N37 C62 C63 113.8(8) . .
C61 C62 C63 123.9(8) . .
N38 C63 N39 112.9(8) . .
N38 C63 C62 118.4(7) . .
N39 C63 C62 128.5(8) . .
N40 C64 N39 115.0(7) . .
N40 C64 C65 115.5(8) . .
N39 C64 C65 129.3(7) . .
N41 C65 C66 120.5(8) . .
N41 C65 C64 109.4(7) . .
C66 C65 C64 130.0(8) . .
C65 C66 C67 118.1(8) . .
C65 C66 H66 121.0 . .
C67 C66 H66 120.9 . .
C68 C67 C66 120.2(8) . .
C68 C67 H67 119.9 . .
C66 C67 H67 119.9 . .
C67 C68 C69 120.3(9) . .
C67 C68 H68 119.9 . .
C69 C68 H68 119.8 . .
N41 C69 C68 118.4(8) . .
N41 C69 C70 112.9(7) . .
C68 C69 C70 128.7(8) . .
N43 C70 N42 114.6(7) . .
N43 C70 C69 131.2(7) . .
N42 C70 C69 114.2(7) . .
N44 C71 N43 115.5(8) . .
N44 C71 C72 119.1(7) . .
N43 C71 C72 125.3(7) . .
N45 C72 C73 121.4(8) . .
N45 C72 C71 115.6(7) . .
C73 C72 C71 123.0(8) . .
C74 C73 C72 119.2(9) . .
C74 C73 H73 120.5 . .
C72 C73 H73 120.4 . .
C73 C74 C75 119.3(9) . .
C73 C74 H74 120.3 . .
C75 C74 H74 120.4 . .
C76 C75 C74 120.3(10) . .
C76 C75 H75 119.8 . .
C74 C75 H75 119.9 . .
C75 C76 N45 122.7(9) . .
C75 C76 H76 118.7 . .
N45 C76 H76 118.6 . .
N28 C77 C78 123.1(8) . .
N28 C77 H77 118.4 . .
C78 C77 H77 118.5 . .
C77 C78 C79 119.9(9) . .
C77 C78 H78 120.0 . .
C79 C78 H78 120.1 . .
C78 C79 C80 118.4(9) . .
C78 C79 H79 120.8 . .
C80 C79 H79 120.8 . .
C79 C80 C81 119.6(8) . .
C79 C80 H80 120.2 . .
C81 C80 H80 120.2 . .
N28 C81 C80 120.8(7) . .
N28 C81 C82 115.3(7) . .
C80 C81 C82 123.9(7) . .
N30 C82 N29 114.1(7) . .
N30 C82 C81 128.9(7) . .
N29 C82 C81 117.0(7) . .
N30 C83 N31 114.4(7) . .
N30 C83 C84 129.2(7) . .
N31 C83 C84 116.2(7) . .
N32 C84 C85 123.2(7) . .
N32 C84 C83 110.4(6) . .
C85 C84 C83 126.4(7) . .
C84 C85 C86 117.4(8) . .
C84 C85 H85 121.3 . .
C86 C85 H85 121.3 . .
C87 C86 C85 120.8(8) . .
C87 C86 H86 119.6 . .
C85 C86 H86 119.6 . .
C86 C87 C88 118.2(8) . .
C86 C87 H87 120.9 . .
C88 C87 H87 120.9 . .
N32 C88 C87 119.9(7) . .
N32 C88 C89 111.4(6) . .
C87 C88 C89 128.7(7) . .
N34 C89 N33 113.2(7) . .
N34 C89 C88 130.9(7) . .
N33 C89 C88 115.9(7) . .
N34 C90 N35 111.8(7) . .
N34 C90 C91 130.4(7) . .
N35 C90 C91 117.8(7) . .
N36 C91 C92 121.8(8) . .
N36 C91 C90 115.7(7) . .
C92 C91 C90 122.5(8) . .
C91 C92 C93 118.6(9) . .
C91 C92 H92 120.7 . .
C93 C92 H92 120.7 . .
C94 C93 C92 117.3(9) . .
C94 C93 H93 121.3 . .
C92 C93 H93 121.4 . .
C198 C94 C93 119.2(10) . .
C198 C94 H94 120.4 . .
C93 C94 H94 120.4 . .
C97 C96 N46 120.8(7) . .
C97 C96 H96 119.6 . .
N46 C96 H96 119.6 . .
C96 C97 C98 120.9(7) . .
C96 C97 H97 119.5 . .
C98 C97 H97 119.6 . .
C99 C98 C97 119.3(8) . .
C99 C98 H98 120.3 . .
C97 C98 H98 120.4 . .
C98 C99 C100 118.3(7) . .
C98 C99 H99 120.9 . .
C100 C99 H99 120.8 . .
N46 C100 C99 121.7(7) . .
N46 C100 C101 112.3(7) . .
C99 C100 C101 126.1(7) . .
N47 C101 N49 113.7(6) . .
N47 C101 C100 115.1(6) . .
N49 C101 C100 131.2(7) . .
N48 C102 N49 114.3(6) . .
N48 C102 C103 126.9(6) . .
N49 C102 C103 118.8(6) . .
N50 C103 C104 121.1(7) . .
N50 C103 C102 112.1(6) . .
C104 C103 C102 126.5(7) . .
C103 C104 C105 117.8(7) . .
C103 C104 H104 121.1 . .
C105 C104 H104 121.1 . .
C106 C105 C104 119.6(7) . .
C106 C105 H105 120.2 . .
C104 C105 H105 120.2 . .
C105 C106 C107 117.2(7) . .
C105 C106 H106 121.4 . .
C107 C106 H106 121.4 . .
N50 C107 C106 123.5(7) . .
N50 C107 C108 110.5(6) . .
C106 C107 C108 125.9(7) . .
N51 C108 N52 113.4(7) . .
N51 C108 C107 115.5(6) . .
N52 C108 C107 130.7(7) . .
N52 C109 N53 114.4(7) . .
N52 C109 C110 127.3(7) . .
N53 C109 C110 118.3(7) . .
N54 C110 C111 123.7(8) . .
N54 C110 C109 114.6(7) . .
C111 C110 C109 121.6(8) . .
C110 C111 C112 118.3(9) . .
C110 C111 H111 120.8 . .
C112 C111 H111 120.9 . .
C111 C112 C113 117.1(9) . .
C111 C112 H112 121.4 . .
C113 C112 H112 121.5 . .
C114 C113 C112 120.5(9) . .
C114 C113 H113 119.7 . .
C112 C113 H113 119.8 . .
N54 C114 C113 121.9(9) . .
N54 C114 H114 119.0 . .
C113 C114 H114 119.0 . .
N55 C115 C116 122.2(7) . .
N55 C115 H115 118.9 . .
C116 C115 H115 118.9 . .
C117 C116 C115 119.2(7) . .
C117 C116 H116 120.4 . .
C115 C116 H116 120.4 . .
C116 C117 C118 118.4(7) . .
C116 C117 H117 120.8 . .
C118 C117 H117 120.8 . .
C119 C118 C117 118.9(7) . .
C119 C118 H118 120.6 . .
C117 C118 H118 120.5 . .
C118 C119 N55 122.6(7) . .
C118 C119 C120 124.4(7) . .
N55 C119 C120 112.9(6) . .
N56 C120 N58 111.7(6) . .
N56 C120 C119 116.6(6) . .
N58 C120 C119 131.8(6) . .
N57 C121 N58 114.1(6) . .
N57 C121 C122 121.2(6) . .
N58 C121 C122 124.7(6) . .
N59 C122 C123 120.9(6) . .
N59 C122 C121 116.5(6) . .
C123 C122 C121 122.6(6) . .
C124 C123 C122 121.8(7) . .
C124 C123 H123 119.1 . .
C122 C123 H123 119.1 . .
C125 C124 C123 118.7(7) . .
C125 C124 H124 120.7 . .
C123 C124 H124 120.7 . .
C124 C125 C126 119.7(6) . .
C124 C125 H125 120.1 . .
C126 C125 H125 120.2 . .
N59 C126 C125 121.7(6) . .
N59 C126 C127 115.1(6) . .
C125 C126 C127 123.2(6) . .
N61 C127 N60 113.3(6) . .
N61 C127 C126 128.8(6) . .
N60 C127 C126 117.9(6) . .
N61 C128 N62 112.4(6) . .
N61 C128 C129 131.3(7) . .
N62 C128 C129 116.2(6) . .
N63 C129 C130 122.6(7) . .
N63 C129 C128 114.0(6) . .
C130 C129 C128 123.4(7) . .
C131 C130 C129 118.1(8) . .
C131 C130 H130 121.0 . .
C129 C130 H130 120.9 . .
C132 C131 C130 120.8(8) . .
C132 C131 H131 119.6 . .
C130 C131 H131 119.6 . .
C131 C132 C133 117.3(8) . .
C131 C132 H132 121.4 . .
C133 C132 H132 121.3 . .
N63 C133 C132 124.3(8) . .
N63 C133 H133 117.8 . .
C132 C133 H133 117.9 . .
C135 C134 N64 121.3(7) . .
C135 C134 H134 119.3 . .
N64 C134 H134 119.3 . .
C136 C135 C134 120.0(7) . .
C136 C135 H135 120.0 . .
C134 C135 H135 120.0 . .
C135 C136 C137 119.6(7) . .
C135 C136 H136 120.2 . .
C137 C136 H136 120.2 . .
C136 C137 C138 118.8(7) . .
C136 C137 H137 120.6 . .
C138 C137 H137 120.6 . .
N64 C138 C137 121.7(7) . .
N64 C138 C139 113.1(6) . .
C137 C138 C139 125.2(7) . .
N65 C139 N92 112.5(6) . .
N65 C139 C138 116.2(6) . .
N92 C139 C138 131.3(7) . .
N91 C140 N92 113.8(6) . .
N91 C140 C141 127.8(6) . .
N92 C140 C141 118.4(6) . .
N67 C141 C142 119.9(6) . .
N67 C141 C140 112.8(6) . .
C142 C141 C140 127.2(6) . .
C141 C142 C143 117.7(7) . .
C141 C142 H142 121.1 . .
C143 C142 H142 121.1 . .
C144 C143 C142 120.8(7) . .
C144 C143 H143 119.6 . .
C142 C143 H143 119.6 . .
C143 C144 C145 118.2(7) . .
C143 C144 H144 120.9 . .
C145 C144 H144 120.9 . .
N67 C145 C144 120.9(7) . .
N67 C145 C146 111.1(6) . .
C144 C145 C146 128.0(7) . .
N69 C146 N68 113.9(6) . .
N69 C146 C145 131.0(6) . .
N68 C146 C145 115.1(6) . .
N70 C147 N69 113.1(6) . .
N70 C147 C148 120.1(7) . .
N69 C147 C148 126.7(7) . .
N71 C148 C149 122.4(7) . .
N71 C148 C147 114.2(6) . .
C149 C148 C147 123.3(7) . .
C150 C149 C148 118.5(8) . .
C150 C149 H149 120.8 . .
C148 C149 H149 120.8 . .
C151 C150 C149 120.1(8) . .
C151 C150 H150 120.0 . .
C149 C150 H150 120.0 . .
C150 C151 C152 117.9(8) . .
C150 C151 H151 121.1 . .
C152 C151 H151 121.1 . .
N71 C152 C151 123.1(8) . .
N71 C152 H152 118.4 . .
C151 C152 H152 118.5 . .
N80 C153 C154 120.1(8) . .
N80 C153 H153 120.0 . .
C154 C153 H153 119.9 . .
C153 C154 C155 120.6(9) . .
C153 C154 H154 119.7 . .
C155 C154 H154 119.7 . .
C156 C155 C154 117.4(9) . .
C156 C155 H155 121.3 . .
C154 C155 H155 121.3 . .
C157 C156 C155 119.1(9) . .
C157 C156 H156 120.4 . .
C155 C156 H156 120.4 . .
N80 C157 C156 122.6(8) . .
N80 C157 C158 113.5(6) . .
C156 C157 C158 123.9(8) . .
N79 C158 N78 113.6(6) . .
N79 C158 C157 129.0(7) . .
N78 C158 C157 117.1(6) . .
N77 C159 N79 112.4(6) . .
N77 C159 C160 116.2(6) . .
N79 C159 C160 131.4(6) . .
N76 C160 C161 119.5(7) . .
N76 C160 C159 110.5(6) . .
C161 C160 C159 130.0(7) . .
C162 C161 C160 119.7(7) . .
C162 C161 H161 120.1 . .
C160 C161 H161 120.2 . .
C161 C162 C163 119.5(7) . .
C161 C162 H162 120.3 . .
C163 C162 H162 120.3 . .
C164 C163 C162 118.0(7) . .
C164 C163 H163 121.0 . .
C162 C163 H163 121.0 . .
N76 C164 C163 121.1(7) . .
N76 C164 C165 110.3(6) . .
C163 C164 C165 128.6(7) . .
N75 C165 N74 113.5(6) . .
N75 C165 C164 116.0(6) . .
N74 C165 C164 130.5(6) . .
N73 C166 N74 114.7(7) . .
N73 C166 C167 117.2(7) . .
N74 C166 C167 127.9(7) . .
C168 C167 N72 121.7(12) . .
C168 C167 C169 34.9(10) . .
N72 C167 C169 124.3(10) . .
C168 C167 C166 122.0(11) . .
N72 C167 C166 113.2(7) . .
C169 C167 C166 118.7(10) . .
C167 C168 C171 116.3(17) . .
C167 C168 H168 121.9 . .
C171 C168 H168 121.8 . .
C170 C169 C167 116.8(17) . .
C170 C169 H169 121.6 . .
C167 C169 H169 121.6 . .
C169 C170 C172 118.7(18) . .
C169 C170 H170 120.6 . .
C172 C170 H170 120.7 . .
C173 C171 C168 119(2) . .
C173 C171 H171 120.6 . .
C168 C171 H171 120.5 . .
C174 C172 C170 118.9(15) . .
C174 C172 H172 120.5 . .
C170 C172 H172 120.6 . .
C171 C173 C174 117.8(19) . .
C171 C173 H173 121.0 . .
C174 C173 H173 121.2 . .
N72 C174 C173 122.2(12) . .
N72 C174 C172 120.7(12) . .
C173 C174 C172 32.8(10) . .
N72 C174 H174 119.6 . .
C173 C174 H174 108.1 . .
C172 C174 H174 119.7 . .
N90 C175 C176 122.1(10) . .
N90 C175 H175 119.0 . .
C176 C175 H175 119.0 . .
C177 C176 C175 119.4(10) . .
C177 C176 H176 120.3 . .
C175 C176 H176 120.2 . .
C176 C177 C178 117.9(9) . .
C176 C177 H177 121.0 . .
C178 C177 H177 121.0 . .
C177 C178 C179 119.6(9) . .
C177 C178 H178 120.2 . .
C179 C178 H178 120.2 . .
N90 C179 C178 121.2(9) . .
N90 C179 C180 116.5(8) . .
C178 C179 C180 122.2(8) . .
N88 C180 N89 114.0(8) . .
N88 C180 C179 121.0(7) . .
N89 C180 C179 124.9(7) . .
N87 C181 N89 113.8(7) . .
N87 C181 C182 115.3(7) . .
N89 C181 C182 130.9(7) . .
N86 C182 C183 119.3(8) . .
N86 C182 C181 111.2(6) . .
C183 C182 C181 129.3(8) . .
C182 C183 C184 118.2(8) . .
C182 C183 H183 120.9 . .
C184 C183 H183 120.9 . .
C185 C184 C183 120.5(8) . .
C185 C184 H184 119.8 . .
C183 C184 H184 119.7 . .
C186 C185 C184 119.6(9) . .
C186 C185 H185 120.2 . .
C184 C185 H185 120.2 . .
N86 C186 C185 119.6(8) . .
N86 C186 C187 110.5(7) . .
C185 C186 C187 129.9(8) . .
N84 C187 N85 115.1(8) . .
N84 C187 C186 128.9(8) . .
N85 C187 C186 116.0(8) . .
N84 C187 C188 40.3(5) . .
N85 C187 C188 74.9(5) . .
C186 C187 C188 169.1(7) . .
N84 C188 N83 115.2(8) . .
N84 C188 C189 123.6(10) . .
N83 C188 C189 117.3(10) . .
N84 C188 C190 129.1(9) . .
N83 C188 C190 114.4(9) . .
C189 C188 C190 29.6(9) . .
N84 C188 C187 39.1(5) . .
N83 C188 C187 76.1(6) . .
C189 C188 C187 157.0(11) . .
C190 C188 C187 163.9(9) . .
N82 C189 C1A 119.8(12) . .
N82 C189 C188 113.3(12) . .
C1A C189 C188 123.6(13) . .
N81 C190 C1C 121.0(11) . .
N81 C190 C188 115.9(11) . .
C1C C190 C188 122.9(11) . .
C194 C192 C1C 119.9(11) . .
C194 C192 H192 120.1 . .
C1C C192 H192 120.0 . .
C195 C193 C1A 117.7(12) . .
C195 C193 H193 121.1 . .
C1A C193 H193 121.2 . .
C192 C194 C1D 120.0(11) . .
C192 C194 H194 119.9 . .
C1D C194 H194 120.1 . .
C1B C195 C193 120.8(12) . .
C1B C195 H195 119.6 . .
C193 C195 H195 119.7 . .
C139 N92 C140 101.2(6) . .
C139 N92 Cu13 148.7(5) . .
C140 N92 Cu13 108.8(4) . .
N36 C198 C94 125.4(10) . .
N36 C198 H198 117.3 . .
C94 C198 H198 117.3 . .
C189 C1A C193 120.9(12) . .
C189 C1A H1A 119.6 . .
C193 C1A H1A 119.5 . .
C195 C1B N82 121.1(12) . .
C195 C1B H1B 119.5 . .
N82 C1B H1B 119.4 . .
C192 C1C C190 119.4(11) . .
C192 C1C H1C 120.4 . .
C190 C1C H1C 120.3 . .
C194 C1D N81 121.1(11) . .
C194 C1D H1D 119.4 . .
N81 C1D H1D 119.5 . .
O23 Cl1 O24 105.0(9) . .
O23 Cl1 O25 103.6(8) . .
O24 Cl1 O25 103.1(8) . .
O23 Cl1 O4 114.4(9) . .
O24 Cl1 O4 105.3(8) . .
O25 Cl1 O4 123.6(10) . .
O10 Cl2 O13 123.0(9) . .
O10 Cl2 O11 125.4(9) . .
O13 Cl2 O11 108.3(8) . .
O10 Cl2 O12 98.1(8) . .
O13 Cl2 O12 103.2(7) . .
O11 Cl2 O12 86.2(6) . .
O7 Cl3 O8 118.8(7) . .
O7 Cl3 O6 120.3(6) . .
O8 Cl3 O6 115.0(5) . .
O7 Cl3 O9 100.6(7) . .
O8 Cl3 O9 86.7(7) . .
O6 Cl3 O9 106.6(6) . .
O2 Cl4 O20 151(2) . .
O2 Cl4 O26 81.6(15) . .
O20 Cl4 O26 69.7(15) . .
O2 Cl4 O22 62.9(13) . .
O20 Cl4 O22 105.6(17) . .
O26 Cl4 O22 78.0(14) . .
O2 Cl4 O21 118.0(12) . .
O20 Cl4 O21 88.9(15) . .
O26 Cl4 O21 155.3(13) . .
O22 Cl4 O21 97.1(11) . .
O2 Cl4 O5 98.7(13) . .
O20 Cl4 O5 90.4(14) . .
O26 Cl4 O5 99.9(12) . .
O22 Cl4 O5 161.6(11) . .
O21 Cl4 O5 92.1(9) . .
O1 Cl5 O14 118.0(8) . .
O1 Cl5 O16 114.5(9) . .
O14 Cl5 O16 124.1(7) . .
O1 Cl5 O15 92.1(9) . .
O14 Cl5 O15 107.0(7) . .
O16 Cl5 O15 88.9(10) . .
O17 Cl6 O3 115.4(6) . .
O17 Cl6 O18 106.9(6) . .
O3 Cl6 O18 106.2(6) . .
O17 Cl6 O19 108.4(5) . .
O3 Cl6 O19 110.5(5) . .
O18 Cl6 O19 109.3(5) . .
N20 Cu1 N2 170.2(3) 2_566 .
N20 Cu1 N19 80.9(3) 2_566 2_566
N2 Cu1 N19 98.9(2) . 2_566
N20 Cu1 N1 99.4(3) 2_566 .
N2 Cu1 N1 81.5(2) . .
N19 Cu1 N1 175.7(3) 2_566 .
N20 Cu1 O6 92.4(3) 2_566 .
N2 Cu1 O6 97.4(3) . .
N19 Cu1 O6 89.6(3) 2_566 .
N1 Cu1 O6 86.1(3) . .
N11 Cu2 N11 180.0(4) 2_566 .
N11 Cu2 N10 99.2(2) 2_566 .
N11 Cu2 N10 80.8(2) . .
N11 Cu2 N10 80.8(2) 2_566 2_566
N11 Cu2 N10 99.2(2) . 2_566
N10 Cu2 N10 180.000(1) . 2_566
N29 Cu3 N6 97.7(2) . .
N29 Cu3 N5 154.4(3) . .
N6 Cu3 N5 78.3(2) . .
N29 Cu3 N4 100.7(2) . .
N6 Cu3 N4 158.2(2) . .
N5 Cu3 N4 80.0(2) . .
N29 Cu3 N28 76.2(2) . .
N6 Cu3 N28 90.0(2) . .
N5 Cu3 N28 128.7(2) . .
N4 Cu3 N28 105.7(2) . .
N32 Cu4 N33 77.6(2) . .
N32 Cu4 N31 78.1(2) . .
N33 Cu4 N31 154.9(2) . .
N32 Cu4 N14 173.2(2) . .
N33 Cu4 N14 102.5(2) . .
N31 Cu4 N14 102.3(2) . .
N32 Cu4 N15 96.2(2) . .
N33 Cu4 N15 98.3(2) . .
N31 Cu4 N15 90.4(2) . .
N14 Cu4 N15 77.0(2) . .
N35 Cu5 N23 163.2(3) . .
N35 Cu5 N24 95.6(2) . .
N23 Cu5 N24 79.5(2) . .
N35 Cu5 N22 101.4(2) . .
N23 Cu5 N22 80.5(2) . .
N24 Cu5 N22 158.7(2) . .
N35 Cu5 N36 77.4(3) . .
N23 Cu5 N36 119.1(3) . .
N24 Cu5 N36 98.6(2) . .
N22 Cu5 N36 97.6(2) . .
N44 Cu6 N25 149.2(3) . .
N44 Cu6 N27 121.4(3) . .
N25 Cu6 N27 79.0(2) . .
N44 Cu6 N45 76.5(3) . .
N25 Cu6 N45 117.0(3) . .
N27 Cu6 N45 116.9(3) . .
N16 Cu7 N41 167.1(2) . .
N16 Cu7 N42 99.3(3) . .
N41 Cu7 N42 79.1(3) . .
N16 Cu7 N40 100.9(3) . .
N41 Cu7 N40 78.1(3) . .
N42 Cu7 N40 155.4(3) . .
N16 Cu7 N18 75.4(2) . .
N41 Cu7 N18 117.5(2) . .
N42 Cu7 N18 101.3(3) . .
N40 Cu7 N18 97.3(3) . .
N38 Cu8 N8 145.9(3) . .
N38 Cu8 N9 115.5(3) . .
N8 Cu8 N9 80.7(2) . .
N38 Cu8 N37 79.9(3) . .
N8 Cu8 N37 128.8(3) . .
N9 Cu8 N37 100.1(3) . .
N47 Cu9 N65 167.5(3) . 2_757
N47 Cu9 N46 79.4(3) . .
N65 Cu9 N46 98.7(2) 2_757 .
N47 Cu9 N64 100.8(2) . 2_757
N65 Cu9 N64 79.9(2) 2_757 2_757
N46 Cu9 N64 174.5(3) . 2_757
N47 Cu9 O14 94.5(3) . .
N65 Cu9 O14 98.0(3) 2_757 .
N46 Cu9 O14 93.9(3) . .
N64 Cu9 O14 91.5(3) 2_757 .
N56 Cu10 N56 180.0(4) . 2_757
N56 Cu10 N55 99.3(2) . 2_757
N56 Cu10 N55 80.7(2) 2_757 2_757
N56 Cu10 N55 80.7(2) . .
N56 Cu10 N55 99.3(2) 2_757 .
N55 Cu10 N55 180.000(2) 2_757 .
N73 Cu11 N50 163.9(3) . .
N73 Cu11 N51 95.3(2) . .
N50 Cu11 N51 78.2(2) . .
N73 Cu11 N49 103.1(2) . .
N50 Cu11 N49 80.8(2) . .
N51 Cu11 N49 157.8(2) . .
N73 Cu11 N72 77.2(3) . .
N50 Cu11 N72 117.6(3) . .
N51 Cu11 N72 93.7(3) . .
N49 Cu11 N72 102.3(3) . .
N75 Cu12 N77 155.3(2) . .
N75 Cu12 N76 78.1(2) . .
N77 Cu12 N76 77.7(2) . .
N75 Cu12 N59 100.1(2) . .
N77 Cu12 N59 104.3(2) . .
N76 Cu12 N59 176.1(2) . .
N75 Cu12 N60 93.9(2) . .
N77 Cu12 N60 94.6(2) . .
N76 Cu12 N60 98.9(2) . .
N59 Cu12 N60 77.7(2) . .
N78 Cu13 N67 160.0(3) . .
N78 Cu13 N68 94.8(2) . .
N67 Cu13 N68 79.1(2) . .
N78 Cu13 N92 102.2(2) . .
N67 Cu13 N92 80.8(2) . .
N68 Cu13 N92 159.1(2) . .
N78 Cu13 N80 77.1(2) . .
N67 Cu13 N80 122.5(2) . .
N68 Cu13 N80 98.8(2) . .
N92 Cu13 N80 96.8(2) . .
N88 Cu14 N70 151.5(3) . .
N88 Cu14 N71 120.7(2) . .
N70 Cu14 N71 79.0(2) . .
N62 Cu15 N86 165.0(3) . .
N62 Cu15 N87 102.5(3) . .
N86 Cu15 N87 78.8(3) . .
N62 Cu15 N85 97.3(3) . .
N86 Cu15 N85 78.8(3) . .
N87 Cu15 N85 156.3(2) . .
N62 Cu15 N63 74.1(2) . .
N86 Cu15 N63 120.6(2) . .
N87 Cu15 N63 98.9(2) . .
N85 Cu15 N63 99.0(2) . .
N53 Cu16 N83 150.7(3) . .
N53 Cu16 N81 113.7(4) . .
N83 Cu16 N81 82.7(4) . .
N53 Cu16 N82 124.7(5) . .
N83 Cu16 N82 78.0(4) . .
N81 Cu16 N82 17.9(5) . .
N53 Cu16 N54 80.6(3) . .
N83 Cu16 N54 119.2(3) . .
N81 Cu16 N54 107.0(4) . .
N82 Cu16 N54 94.0(5) . .
C1 N1 C5 117.3(7) . .
C1 N1 Cu1 127.7(5) . .
C5 N1 Cu1 112.6(5) . .
C6 N2 N3 107.7(6) . .
C6 N2 Cu1 114.4(5) . .
N3 N2 Cu1 137.6(5) . .
C7 N3 N2 104.4(6) . .
C6 N4 C7 102.3(6) . .
C6 N4 Cu3 143.3(5) . .
C7 N4 Cu3 111.5(5) . .
C12 N5 C8 121.9(6) . .
C12 N5 Cu3 120.2(5) . .
C8 N5 Cu3 117.8(5) . .
N8 N6 C13 106.4(5) . .
N8 N6 Cu3 138.4(5) . .
C13 N6 Cu3 114.8(4) . .
C13 N7 C14 102.0(6) . .
C14 N8 N6 105.7(6) . .
C14 N8 Cu8 114.2(5) . .
N6 N8 Cu8 140.1(5) . .
C15 N9 C19 118.2(7) . .
C15 N9 Cu8 112.1(5) . .
C19 N9 Cu8 129.5(6) . .
C20 N10 C24 116.4(7) . .
C20 N10 Cu2 130.1(5) . .
C24 N10 Cu2 113.4(5) . .
C25 N11 N12 106.2(5) . .
C25 N11 Cu2 116.6(5) . .
N12 N11 Cu2 136.2(5) . .
C26 N12 N11 105.1(6) . .
C25 N13 C26 100.8(6) . .
C27 N14 C31 118.4(6) . .
C27 N14 Cu4 124.3(5) . .
C31 N14 Cu4 117.3(4) . .
C32 N15 N16 104.2(5) . .
C32 N15 Cu4 112.2(4) . .
N16 N15 Cu4 143.5(4) . .
C33 N16 N15 106.5(5) . .
C33 N16 Cu7 122.3(5) . .
N15 N16 Cu7 131.0(4) . .
C32 N17 C33 101.4(6) . .
C38 N18 C34 117.2(7) . .
C38 N18 Cu7 132.6(6) . .
C34 N18 Cu7 110.2(4) . .
C39 N19 C43 118.9(7) . .
C39 N19 Cu1 126.8(5) . 2_566
C43 N19 Cu1 114.0(5) . 2_566
C44 N20 N21 109.0(6) . .
C44 N20 Cu1 114.1(5) . 2_566
N21 N20 Cu1 135.0(5) . 2_566
C45 N21 N20 103.6(6) . .
C44 N22 C45 101.8(6) . .
C44 N22 Cu5 148.9(5) . .
C45 N22 Cu5 107.9(5) . .
C50 N23 C46 120.5(6) . .
C50 N23 Cu5 119.3(5) . .
C46 N23 Cu5 119.9(5) . .
C51 N24 N25 106.2(6) . .
C51 N24 Cu5 114.8(5) . .
N25 N24 Cu5 139.0(5) . .
C52 N25 N24 104.7(6) . .
C52 N25 Cu6 115.2(5) . .
N24 N25 Cu6 139.4(5) . .
C51 N26 C52 102.3(6) . .
C51 N26 H26 128.9 . .
C52 N26 H26 128.8 . .
C57 N27 C53 117.5(7) . .
C57 N27 Cu6 132.6(5) . .
C53 N27 Cu6 109.9(5) . .
C77 N28 C81 118.1(7) . .
C77 N28 Cu3 131.6(5) . .
C81 N28 Cu3 110.2(5) . .
N31 N29 C82 105.0(6) . .
N31 N29 Cu3 133.5(5) . .
C82 N29 Cu3 120.9(5) . .
C83 N30 C82 100.9(6) . .
N29 N31 C83 105.5(6) . .
N29 N31 Cu4 138.6(5) . .
C83 N31 Cu4 114.4(5) . .
C84 N32 C88 120.5(6) . .
C84 N32 Cu4 120.1(5) . .
C88 N32 Cu4 118.8(5) . .
N35 N33 C89 104.1(6) . .
N35 N33 Cu4 139.7(4) . .
C89 N33 Cu4 115.6(5) . .
C90 N34 C89 103.3(6) . .
N33 N35 C90 107.5(6) . .
N33 N35 Cu5 133.1(5) . .
C90 N35 Cu5 119.4(6) . .
C198 N36 C91 117.7(8) . .
C198 N36 Cu5 132.5(6) . .
C91 N36 Cu5 109.8(5) . .
C62 N37 C58 118.5(8) . .
C62 N37 Cu8 112.7(6) . .
C58 N37 Cu8 128.7(6) . .
C63 N38 N40 104.9(6) . .
C63 N38 Cu8 115.2(6) . .
N40 N38 Cu8 139.7(5) . .
C64 N39 C63 100.9(7) . .
C64 N40 N38 106.3(7) . .
C64 N40 Cu7 116.8(6) . .
N38 N40 Cu7 136.5(5) . .
C65 N41 C69 122.4(7) . .
C65 N41 Cu7 119.6(5) . .
C69 N41 Cu7 117.6(6) . .
C70 N42 N44 105.2(6) . .
C70 N42 Cu7 116.1(5) . .
N44 N42 Cu7 138.6(5) . .
C70 N43 C71 100.7(6) . .
C71 N44 N42 104.0(6) . .
C71 N44 Cu6 119.9(6) . .
N42 N44 Cu6 136.1(5) . .
C72 N45 C76 117.0(8) . .
C72 N45 Cu6 108.8(6) . .
C76 N45 Cu6 134.2(6) . .
C100 N46 C96 118.9(7) . .
C100 N46 Cu9 115.7(5) . .
C96 N46 Cu9 125.4(5) . .
C101 N47 N48 106.9(6) . .
C101 N47 Cu9 117.5(5) . .
N48 N47 Cu9 135.6(5) . .
C102 N48 N47 103.8(6) . .
C101 N49 C102 101.3(6) . .
C101 N49 Cu11 148.8(5) . .
C102 N49 Cu11 109.8(4) . .
C107 N50 C103 120.7(6) . .
C107 N50 Cu11 120.3(5) . .
C103 N50 Cu11 118.3(5) . .
C108 N51 N53 107.0(6) . .
C108 N51 Cu11 115.2(5) . .
N53 N51 Cu11 137.8(5) . .
C109 N52 C108 102.2(6) . .
C109 N53 N51 103.0(6) . .
C109 N53 Cu16 114.8(5) . .
N51 N53 Cu16 142.1(5) . .
C110 N54 C114 118.4(8) . .
C110 N54 Cu16 111.7(5) . .
C114 N54 Cu16 129.9(6) . .
C115 N55 C119 118.6(6) . .
C115 N55 Cu10 127.7(5) . .
C119 N55 Cu10 113.5(4) . .
C120 N56 N57 108.3(6) . .
C120 N56 Cu10 116.2(5) . .
N57 N56 Cu10 135.3(5) . .
C121 N57 N56 103.3(5) . .
C120 N58 C121 102.6(6) . .
C120 N58 H12 128.7 . .
C121 N58 H12 128.7 . .
C122 N59 C126 117.3(6) . .
C122 N59 Cu12 126.3(5) . .
C126 N59 Cu12 116.4(4) . .
C127 N60 N62 105.2(5) . .
C127 N60 Cu12 112.4(4) . .
N62 N60 Cu12 142.3(4) . .
C128 N61 C127 102.7(6) . .
C128 N62 N60 106.4(5) . .
C128 N62 Cu15 123.9(5) . .
N60 N62 Cu15 129.3(4) . .
C129 N63 C133 116.8(7) . .
C129 N63 Cu15 110.5(5) . .
C133 N63 Cu15 132.4(6) . .
C138 N64 C134 118.6(6) . .
C138 N64 Cu9 115.0(5) . 2_757
C134 N64 Cu9 126.3(5) . 2_757
C139 N65 N91 108.2(6) . .
C139 N65 Cu9 114.2(5) . 2_757
N91 N65 Cu9 136.7(5) . 2_757
C145 N67 C141 122.3(6) . .
C145 N67 Cu13 119.3(5) . .
C141 N67 Cu13 118.3(5) . .
C146 N68 N70 106.5(5) . .
C146 N68 Cu13 115.3(5) . .
N70 N68 Cu13 138.1(4) . .
C146 N69 C147 101.7(6) . .
C146 N69 H69 129.2 . .
C147 N69 H69 129.2 . .
C147 N70 N68 104.7(6) . .
C147 N70 Cu14 116.0(5) . .
N68 N70 Cu14 139.2(5) . .
C152 N71 C148 118.0(7) . .
C152 N71 Cu14 131.7(6) . .
C148 N71 Cu14 110.1(5) . .
C174 N72 C167 117.0(8) . .
C174 N72 Cu11 131.2(6) . .
C167 N72 Cu11 110.8(5) . .
C166 N73 N75 105.4(6) . .
C166 N73 Cu11 120.4(5) . .
N75 N73 Cu11 134.1(5) . .
C166 N74 C165 100.5(6) . .
C165 N75 N73 106.0(6) . .
C165 N75 Cu12 116.3(5) . .
N73 N75 Cu12 136.9(5) . .
C160 N76 C164 121.9(6) . .
C160 N76 Cu12 119.2(5) . .
C164 N76 Cu12 118.8(5) . .
N78 N77 C159 106.2(5) . .
N78 N77 Cu12 137.2(4) . .
C159 N77 Cu12 115.9(5) . .
N77 N78 C158 107.0(5) . .
N77 N78 Cu13 131.9(4) . .
C158 N78 Cu13 121.0(5) . .
C158 N79 C159 100.7(6) . .
C153 N80 C157 120.1(7) . .
C153 N80 Cu13 128.7(5) . .
C157 N80 Cu13 111.2(5) . .
C190 N81 C1D 118.2(10) . .
C190 N81 Cu16 109.5(9) . .
C1D N81 Cu16 132.2(9) . .
C1B N82 C189 117.5(11) . .
C1B N82 Cu16 130.8(10) . .
C189 N82 Cu16 111.4(10) . .
C188 N83 N85 102.8(7) . .
C188 N83 Cu16 116.2(6) . .
N85 N83 Cu16 140.9(5) . .
C187 N84 C188 100.6(7) . .
C187 N85 N83 106.2(7) . .
C187 N85 Cu15 116.0(6) . .
N83 N85 Cu15 137.6(5) . .
C182 N86 C186 122.7(7) . .
C182 N86 Cu15 118.5(5) . .
C186 N86 Cu15 118.6(5) . .
C181 N87 N88 105.6(6) . .
C181 N87 Cu15 116.1(5) . .
N88 N87 Cu15 138.2(5) . .
C180 N88 N87 105.2(6) . .
C180 N88 Cu14 126.5(6) . .
N87 N88 Cu14 128.3(5) . .
C180 N89 C181 101.3(7) . .
C175 N90 C179 119.7(8) . .
C140 N91 N65 104.3(5) . .
Cl3 O6 Cu1 137.8(4) . .
Cl5 O14 Cu9 132.8(5) . .

loop_
_geom_bond_atom_site_label_1
_geom_bond_atom_site_label_2
_geom_bond_distance
_geom_bond_site_symmetry_2
C1 N1 1.346(10) .
C1 C2 1.376(12) .
C1 H1 0.9300 .
C2 C3 1.373(12) .
C2 H2 0.9300 .
C3 C4 1.391(11) .
C3 H3 0.9300 .
C4 C5 1.378(11) .
C4 H4 0.9300 .
C5 N1 1.370(9) .
C5 C6 1.460(10) .
C6 N2 1.336(9) .
C6 N4 1.341(9) .
C7 N3 1.333(9) .
C7 N4 1.358(9) .
C7 C8 1.458(10) .
C8 N5 1.359(9) .
C8 C9 1.357(10) .
C9 C10 1.385(11) .
C9 H9 0.9300 .
C10 C11 1.358(10) .
C10 H10 0.9300 .
C11 C12 1.364(10) .
C11 H11 0.9300 .
C12 N5 1.319(9) .
C12 C13 1.450(10) .
C13 N7 1.346(9) .
C13 N6 1.368(9) .
C14 N8 1.336(9) .
C14 N7 1.352(9) .
C14 C15 1.464(10) .
C15 N9 1.346(10) .
C15 C16 1.398(10) .
C16 C17 1.375(11) .
C16 H16 0.9300 .
C17 C18 1.362(12) .
C17 H17 0.9300 .
C18 C19 1.414(11) .
C18 H18 0.9300 .
C19 N9 1.351(10) .
C19 H19 0.9300 .
C20 N10 1.342(10) .
C20 C21 1.401(11) .
C20 H20 0.9300 .
C21 C22 1.358(12) .
C21 H21 0.9300 .
C22 C23 1.393(12) .
C22 H22 0.9300 .
C23 C24 1.347(11) .
C23 H23 0.9300 .
C24 N10 1.357(9) .
C24 C25 1.460(10) .
C25 N11 1.342(9) .
C25 N13 1.339(9) .
C26 N12 1.305(8) .
C26 N13 1.356(9) .
C26 C27 1.450(9) .
C27 N14 1.320(8) .
C27 C28 1.413(10) .
C28 C29 1.355(10) .
C28 H28 0.9300 .
C29 C30 1.390(10) .
C29 H29 0.9300 .
C30 C31 1.380(9) .
C30 H30 0.9300 .
C31 N14 1.391(8) .
C31 C32 1.455(9) .
C32 N17 1.325(8) .
C32 N15 1.343(9) .
C33 N16 1.338(9) .
C33 N17 1.338(9) .
C33 C34 1.484(10) .
C34 N18 1.332(9) .
C34 C35 1.366(10) .
C35 C36 1.362(10) .
C35 H35 0.9300 .
C36 C37 1.375(12) .
C36 H36 0.9300 .
C37 C38 1.362(12) .
C37 H37 0.9300 .
C38 N18 1.334(10) .
C38 H38 0.9300 .
C39 N19 1.329(10) .
C39 C40 1.387(11) .
C39 H39 0.9300 .
C40 C41 1.362(12) .
C40 H40 0.9300 .
C41 C42 1.386(11) .
C41 H41 0.9300 .
C42 C43 1.366(11) .
C42 H42 0.9300 .
C43 N19 1.365(9) .
C43 C44 1.465(10) .
C44 N22 1.320(9) .
C44 N20 1.341(9) .
C45 N21 1.313(9) .
C45 N22 1.389(9) .
C45 C46 1.456(10) .
C46 N23 1.352(9) .
C46 C47 1.389(10) .
C47 C48 1.373(11) .
C47 H47 0.9300 .
C48 C49 1.382(11) .
C48 H48 0.9300 .
C49 C50 1.374(10) .
C49 H49 0.9300 .
C50 N23 1.345(9) .
C50 C51 1.473(10) .
C51 N26 1.326(9) .
C51 N24 1.338(9) .
C52 N26 1.340(9) .
C52 N25 1.355(9) .
C52 C53 1.431(10) .
C53 N27 1.347(9) .
C53 C54 1.389(11) .
C54 C55 1.398(11) .
C54 H54 0.9300 .
C55 C56 1.396(12) .
C55 H55 0.9300 .
C56 C57 1.350(11) .
C56 H56 0.9300 .
C57 N27 1.338(9) .
C57 H57 0.9300 .
C58 N37 1.336(12) .
C58 C59 1.439(13) .
C58 H58 0.9300 .
C59 C60 1.351(14) .
C59 H59 0.9300 .
C60 C61 1.337(13) .
C60 H60 0.9300 .
C61 C62 1.383(12) .
C61 H61 0.9300 .
C62 N37 1.339(11) .
C62 C63 1.450(12) .
C63 N38 1.364(10) .
C63 N39 1.358(10) .
C64 N40 1.310(9) .
C64 N39 1.351(11) .
C64 C65 1.487(11) .
C65 N41 1.343(10) .
C65 C66 1.384(11) .
C66 C67 1.426(12) .
C66 H66 0.9300 .
C67 C68 1.337(12) .
C67 H67 0.9300 .
C68 C69 1.422(11) .
C68 H68 0.9300 .
C69 N41 1.353(10) .
C69 C70 1.436(11) .
C70 N43 1.311(10) .
C70 N42 1.367(9) .
C71 N44 1.330(10) .
C71 N43 1.365(10) .
C71 C72 1.445(12) .
C72 N45 1.336(10) .
C72 C73 1.445(12) .
C73 C74 1.341(13) .
C73 H73 0.9300 .
C74 C75 1.363(13) .
C74 H74 0.9300 .
C75 C76 1.367(13) .
C75 H75 0.9300 .
C76 N45 1.369(11) .
C76 H76 0.9300 .
C77 N28 1.325(10) .
C77 C78 1.374(11) .
C77 H77 0.9300 .
C78 C79 1.351(12) .
C78 H78 0.9300 .
C79 C80 1.379(12) .
C79 H79 0.9300 .
C80 C81 1.398(11) .
C80 H80 0.9300 .
C81 N28 1.351(9) .
C81 C82 1.458(11) .
C82 N30 1.330(9) .
C82 N29 1.339(9) .
C83 N30 1.316(10) .
C83 N31 1.335(9) .
C83 C84 1.499(11) .
C84 N32 1.329(10) .
C84 C85 1.367(10) .
C85 C86 1.405(12) .
C85 H85 0.9300 .
C86 C87 1.386(12) .
C86 H86 0.9300 .
C87 C88 1.407(10) .
C87 H87 0.9300 .
C88 N32 1.368(9) .
C88 C89 1.419(11) .
C89 N34 1.350(10) .
C89 N33 1.363(9) .
C90 N34 1.328(10) .
C90 N35 1.363(9) .
C90 C91 1.424(12) .
C91 N36 1.353(10) .
C91 C92 1.406(11) .
C92 C93 1.402(13) .
C92 H92 0.9300 .
C93 C94 1.411(14) .
C93 H93 0.9300 .
C94 C198 1.338(13) .
C94 H94 0.9300 .
C96 C97 1.348(11) .
C96 N46 1.379(9) .
C96 H96 0.9300 .
C97 C98 1.379(11) .
C97 H97 0.9300 .
C98 C99 1.380(11) .
C98 H98 0.9300 .
C99 C100 1.400(10) .
C99 H99 0.9300 .
C100 N46 1.344(9) .
C100 C101 1.479(10) .
C101 N47 1.301(9) .
C101 N49 1.332(9) .
C102 N48 1.310(9) .
C102 N49 1.360(9) .
C102 C103 1.465(10) .
C103 N50 1.344(9) .
C103 C104 1.384(10) .
C104 C105 1.430(10) .
C104 H104 0.9300 .
C105 C106 1.388(11) .
C105 H105 0.9300 .
C106 C107 1.386(10) .
C106 H106 0.9300 .
C107 N50 1.307(9) .
C107 C108 1.479(10) .
C108 N51 1.317(9) .
C108 N52 1.346(9) .
C109 N52 1.324(10) .
C109 N53 1.362(10) .
C109 C110 1.479(11) .
C110 N54 1.322(11) .
C110 C111 1.361(12) .
C111 C112 1.394(12) .
C111 H111 0.9300 .
C112 C113 1.387(13) .
C112 H112 0.9300 .
C113 C114 1.351(12) .
C113 H113 0.9300 .
C114 N54 1.326(10) .
C114 H114 0.9300 .
C115 N55 1.320(9) .
C115 C116 1.399(10) .
C115 H115 0.9300 .
C116 C117 1.374(11) .
C116 H116 0.9300 .
C117 C118 1.406(11) .
C117 H117 0.9300 .
C118 C119 1.360(10) .
C118 H118 0.9300 .
C119 N55 1.359(9) .
C119 C120 1.466(10) .
C120 N56 1.337(9) .
C120 N58 1.334(9) .
C121 N57 1.340(8) .
C121 N58 1.354(8) .
C121 C122 1.445(9) .
C122 N59 1.349(8) .
C122 C123 1.403(9) .
C123 C124 1.356(10) .
C123 H123 0.9300 .
C124 C125 1.363(9) .
C124 H124 0.9300 .
C125 C126 1.402(9) .
C125 H125 0.9300 .
C126 N59 1.395(8) .
C126 C127 1.449(9) .
C127 N61 1.331(8) .
C127 N60 1.342(8) .
C128 N61 1.335(9) .
C128 N62 1.341(9) .
C128 C129 1.477(10) .
C129 N63 1.326(9) .
C129 C130 1.389(10) .
C130 C131 1.378(11) .
C130 H130 0.9300 .
C131 C132 1.334(12) .
C131 H131 0.9300 .
C132 C133 1.389(12) .
C132 H132 0.9300 .
C133 N63 1.335(10) .
C133 H133 0.9300 .
C134 C135 1.358(10) .
C134 N64 1.370(9) .
C134 H134 0.9300 .
C135 C136 1.353(10) .
C135 H135 0.9300 .
C136 C137 1.374(10) .
C136 H136 0.9300 .
C137 C138 1.388(10) .
C137 H137 0.9300 .
C138 N64 1.325(9) .
C138 C139 1.465(10) .
C139 N65 1.333(9) .
C139 N92 1.342(9) .
C140 N91 1.328(9) .
C140 N92 1.386(9) .
C140 C141 1.438(9) .
C141 N67 1.344(9) .
C141 C142 1.400(9) .
C142 C143 1.400(10) .
C142 H142 0.9300 .
C143 C144 1.382(10) .
C143 H143 0.9300 .
C144 C145 1.383(10) .
C144 H144 0.9300 .
C145 N67 1.333(9) .
C145 C146 1.469(10) .
C146 N69 1.325(9) .
C146 N68 1.338(8) .
C147 N70 1.349(9) .
C147 N69 1.364(9) .
C147 C148 1.448(10) .
C148 N71 1.360(9) .
C148 C149 1.388(10) .
C149 C150 1.373(11) .
C149 H149 0.9300 .
C150 C151 1.371(12) .
C150 H150 0.9300 .
C151 C152 1.413(12) .
C151 H151 0.9300 .
C152 N71 1.311(10) .
C152 H152 0.9300 .
C153 N80 1.324(10) .
C153 C154 1.394(12) .
C153 H153 0.9300 .
C154 C155 1.402(13) .
C154 H154 0.9300 .
C155 C156 1.393(13) .
C155 H155 0.9300 .
C156 C157 1.366(11) .
C156 H156 0.9300 .
C157 N80 1.355(10) .
C157 C158 1.482(11) .
C158 N79 1.342(9) .
C158 N78 1.341(9) .
C159 N77 1.349(8) .
C159 N79 1.377(9) .
C159 C160 1.443(10) .
C160 N76 1.342(9) .
C160 C161 1.397(9) .
C161 C162 1.385(11) .
C161 H161 0.9300 .
C162 C163 1.405(11) .
C162 H162 0.9300 .
C163 C164 1.387(10) .
C163 H163 0.9300 .
C164 N76 1.345(9) .
C164 C165 1.471(10) .
C165 N75 1.330(9) .
C165 N74 1.351(9) .
C166 N73 1.321(10) .
C166 N74 1.340(10) .
C166 C167 1.483(12) .
C167 C168 1.35(2) .
C167 N72 1.358(11) .
C167 C169 1.44(2) .
C168 C171 1.51(3) .
C168 H168 0.9300 .
C169 C170 1.32(2) .
C169 H169 0.9300 .
C170 C172 1.52(3) .
C170 H170 0.9300 .
C171 C173 1.30(3) .
C171 H171 0.9300 .
C172 C174 1.40(2) .
C172 H172 0.9300 .
C173 C174 1.38(2) .
C173 H173 0.9300 .
C174 N72 1.356(11) .
C174 H174 0.9300 .
C175 N90 1.323(12) .
C175 C176 1.422(14) .
C175 H175 0.9300 .
C176 C177 1.388(14) .
C176 H176 0.9300 .
C177 C178 1.396(13) .
C177 H177 0.9300 .
C178 C179 1.416(12) .
C178 H178 0.9300 .
C179 N90 1.351(11) .
C179 C180 1.422(12) .
C180 N88 1.326(10) .
C180 N89 1.337(10) .
C181 N87 1.327(9) .
C181 N89 1.333(10) .
C181 C182 1.472(11) .
C182 N86 1.341(10) .
C182 C183 1.390(10) .
C183 C184 1.397(12) .
C183 H183 0.9300 .
C184 C185 1.365(12) .
C184 H184 0.9300 .
C185 C186 1.370(11) .
C185 H185 0.9300 .
C186 N86 1.346(10) .
C186 C187 1.482(12) .
C187 N84 1.284(11) .
C187 N85 1.309(10) .
C187 C188 2.001(13) .
C188 N84 1.316(11) .
C188 N83 1.327(11) .
C188 C189 1.418(17) .
C188 C190 1.561(16) .
C189 N82 1.382(14) .
C189 C1A 1.379(14) .
C190 N81 1.362(13) .
C190 C1C 1.401(14) .
C192 C194 1.371(14) .
C192 C1C 1.372(14) .
C192 H192 0.9300 .
C193 C195 1.379(14) .
C193 C1A 1.391(14) .
C193 H193 0.9300 .
C194 C1D 1.380(14) .
C194 H194 0.9300 .
C195 C1B 1.366(14) .
C195 H195 0.9300 .
N92 Cu13 2.088(6) .
C198 N36 1.315(11) .
C198 H198 0.9300 .
C1A H1A 0.9300 .
C1B N82 1.375(14) .
C1B H1B 0.9300 .
C1C H1C 0.9300 .
C1D N81 1.386(13) .
C1D H1D 0.9300 .
Cl1 O23 1.415(12) .
Cl1 O24 1.412(12) .
Cl1 O25 1.433(11) .
Cl1 O4 1.520(18) .
Cl2 O10 1.274(13) .
Cl2 O13 1.334(11) .
Cl2 O11 1.434(11) .
Cl2 O12 1.559(11) .
Cl3 O7 1.305(9) .
Cl3 O8 1.412(10) .
Cl3 O6 1.409(7) .
Cl3 O9 1.458(11) .
Cl4 O2 1.39(2) .
Cl4 O20 1.39(3) .
Cl4 O26 1.51(3) .
Cl4 O22 1.67(3) .
Cl4 O21 1.683(16) .
Cl4 O5 1.903(17) .
Cl5 O1 1.338(12) .
Cl5 O14 1.394(8) .
Cl5 O16 1.414(14) .
Cl5 O15 1.716(16) .
Cl6 O17 1.385(8) .
Cl6 O3 1.403(9) .
Cl6 O18 1.424(9) .
Cl6 O19 1.435(6) .
Cu1 N20 1.955(6) 2_566
Cu1 N2 1.955(6) .
Cu1 N19 2.027(6) 2_566
Cu1 N1 2.033(6) .
Cu1 O6 2.354(7) .
Cu2 N11 1.918(6) 2_566
Cu2 N11 1.918(6) .
Cu2 N10 2.055(6) .
Cu2 N10 2.055(6) 2_566
Cu3 N29 1.968(6) .
Cu3 N6 1.985(5) .
Cu3 N5 1.994(6) .
Cu3 N4 2.039(6) .
Cu3 N28 2.299(6) .
Cu4 N32 1.994(6) .
Cu4 N33 2.017(6) .
Cu4 N31 2.056(6) .
Cu4 N14 2.073(6) .
Cu4 N15 2.232(6) .
Cu5 N35 1.942(6) .
Cu5 N23 1.953(6) .
Cu5 N24 2.001(6) .
Cu5 N22 2.129(6) .
Cu5 N36 2.271(7) .
Cu6 N44 1.953(6) .
Cu6 N25 1.999(6) .
Cu6 N27 2.228(6) .
Cu6 N45 2.331(7) .
Cu7 N16 1.924(6) .
Cu7 N41 1.981(6) .
Cu7 N42 1.984(7) .
Cu7 N40 1.990(7) .
Cu7 N18 2.378(6) .
Cu8 N38 1.964(7) .
Cu8 N8 1.968(6) .
Cu8 N9 2.132(6) .
Cu8 N37 2.144(8) .
Cu9 N47 1.963(6) .
Cu9 N65 1.982(6) 2_757
Cu9 N46 2.013(6) .
Cu9 N64 2.028(6) 2_757
Cu9 O14 2.275(7) .
Cu10 N56 1.944(6) .
Cu10 N56 1.944(6) 2_757
Cu10 N55 2.061(5) 2_757
Cu10 N55 2.061(5) .
Cu11 N73 1.953(6) .
Cu11 N50 1.964(6) .
Cu11 N51 2.012(6) .
Cu11 N49 2.088(6) .
Cu11 N72 2.244(7) .
Cu12 N75 1.996(6) .
Cu12 N77 1.998(6) .
Cu12 N76 2.007(5) .
Cu12 N59 2.059(5) .
Cu12 N60 2.194(6) .
Cu13 N78 1.938(6) .
Cu13 N67 1.955(6) .
Cu13 N68 1.998(6) .
Cu13 N80 2.270(6) .
Cu14 N88 1.930(6) .
Cu14 N70 1.979(6) .
Cu14 N71 2.234(6) .
Cu15 N62 1.928(6) .
Cu15 N86 1.982(6) .
Cu15 N87 1.999(7) .
Cu15 N85 2.006(7) .
Cu15 N63 2.361(6) .
Cu16 N53 1.965(6) .
Cu16 N83 1.983(7) .
Cu16 N81 2.131(12) .
Cu16 N82 2.159(13) .
Cu16 N54 2.169(7) .
N2 N3 1.364(8) .
N6 N8 1.350(8) .
N11 N12 1.362(8) .
N15 N16 1.351(7) .
N19 Cu1 2.027(6) 2_566
N20 N21 1.358(9) .
N20 Cu1 1.955(6) 2_566
N24 N25 1.359(8) .
N26 H26 0.8600 .
N29 N31 1.336(8) .
N33 N35 1.357(9) .
N38 N40 1.372(9) .
N42 N44 1.380(9) .
N47 N48 1.390(8) .
N51 N53 1.386(8) .
N56 N57 1.370(8) .
N58 H12 0.8600 .
N60 N62 1.353(8) .
N64 Cu9 2.028(6) 2_757
N65 N91 1.363(8) .
N65 Cu9 1.982(6) 2_757
N68 N70 1.361(8) .
N69 H69 0.8600 .
N73 N75 1.352(8) .
N77 N78 1.326(8) .
N83 N85 1.342(9) .
N87 N88 1.359(9) .

loop_
_platon_squeeze_void_nr
_platon_squeeze_void_average_x
_platon_squeeze_void_average_y
_platon_squeeze_void_average_z
_platon_squeeze_void_volume
_platon_squeeze_void_count_electrons
_platon_squeeze_void_content
1 -0.065 0.651 0.235 257 71 ' '
2 0.065 0.349 0.765 257 66 ' '
3 0.400 0.357 0.121 215 75 ' '
4 0.600 0.643 0.878 215 70 ' '
5 0.331 0.961 0.533 27 6 ' '
6 0.441 0.246 0.328 88 18 ' '
7 0.559 0.754 0.672 88 11 ' '
8 0.669 0.039 0.467 27 8 ' '
